data_4504426
loop_
_publ_author_name
'Clark, Thomas E.'
'Makha, Mohamed'
'Sobolev, Alexandre N.'
'Dalgarno, Scott J.'
'Atwood, Jerry L.'
'Raston, Colin L.'

_publ_section_title
;
 Structural Diversity of Methyl-Substituted Inclusion Complexes of
 Calix[5]arene
;
_journal_issue 10
_journal_name_full 'Crystal Growth &amp; Design'
_journal_page_first 2059
_journal_paper_doi 10.1021/cg0705658
_journal_volume 7
_journal_year 2007
_chemical_formula_moiety '2(C35 H30 O5), C8 H10'
_chemical_formula_sum 'C78 H70 O10'
_chemical_formula_weight 1167.34
_chemical_name_systematic
; 
 ? 
;
_space_group_IT_number 2
_symmetry_cell_setting triclinic
_symmetry_Int_Tables_number 2
_symmetry_space_group_name_Hall '-P 1'
_symmetry_space_group_name_H-M 'P -1'
_atom_sites_solution_hydrogens geom
_atom_sites_solution_primary direct
_atom_sites_solution_secondary difmap
_audit_creation_method SHELXL-97
_cell_angle_alpha 84.36(1)
_cell_angle_beta 87.57(1)
_cell_angle_gamma 78.03(1)
_cell_formula_units_Z 5
_cell_length_a 11.9659(6)
_cell_length_b 14.989(6)
_cell_length_c 43.029(4)
_cell_measurement_reflns_used 12628
_cell_measurement_temperature 100(2)
_cell_measurement_theta_max 65.0
_cell_measurement_theta_min 3.02
_cell_volume 7511(3)
_computing_cell_refinement
;
CrysAlis RED, Oxford Diffraction Ltd.,
Version 1.171.31.8 (release 12-01-2007 CrysAlis171 .NET)
(compiled Jan 12 2007,17:49:11)
;
_computing_data_collection
;
CrysAlis CCD, Oxford Diffraction Ltd.,
Version 1.171.31.8 (release 12-01-2007 CrysAlis171 .NET)
(compiled Jan 12 2007,17:49:11)
;
_computing_data_reduction
;
CrysAlis RED, Oxford Diffraction Ltd.,
Version 1.171.31.8 (release 12-01-2007 CrysAlis171 .NET)
(compiled Jan 12 2007,17:49:11)
;
_computing_molecular_graphics 'X-Seed 2.0 (Barbour, 2001)'
_computing_publication_material 'SHELXL-97 (Sheldrick, 1997)'
_computing_structure_refinement 'SHELXL-97 (Sheldrick, 1997)'
_computing_structure_solution 'SHELXS-97 (Sheldrick, 1990)'
_diffrn_ambient_temperature 100(2)
_diffrn_detector_area_resol_mean 10.4738
_diffrn_measured_fraction_theta_full 0.990
_diffrn_measured_fraction_theta_max 0.990
_diffrn_measurement_device_type 'Oxford Diffraction Gemini-R Ultra, Ruby CCD'
_diffrn_measurement_method '\w and \f scans'
_diffrn_radiation_monochromator graphite
_diffrn_radiation_source 'Enhance (Cu) X-ray Source'
_diffrn_radiation_type CuK\a
_diffrn_radiation_wavelength 1.54178
_diffrn_reflns_av_R_equivalents 0.0849
_diffrn_reflns_av_sigmaI/netI 0.1377
_diffrn_reflns_limit_h_max 12
_diffrn_reflns_limit_h_min -13
_diffrn_reflns_limit_k_max 17
_diffrn_reflns_limit_k_min -17
_diffrn_reflns_limit_l_max 50
_diffrn_reflns_limit_l_min -49
_diffrn_reflns_number 84583
_diffrn_reflns_theta_full 65.00
_diffrn_reflns_theta_max 65.00
_diffrn_reflns_theta_min 3.03
_exptl_absorpt_coefficient_mu 0.672
_exptl_absorpt_correction_T_max 1.00000
_exptl_absorpt_correction_T_min 0.96488
_exptl_absorpt_correction_type multi-scan
_exptl_absorpt_process_details
;
CrysAlis RED, Oxford Diffraction Ltd.,
Version 1.171.31.8 (release 12-01-2007 CrysAlis171 .NET)
(compiled Jan 12 2007,17:49:11)
Empirical absorption correction using spherical harmonics,
 implemented in SCALE3 ABSPACK scaling algorithm.
;
_exptl_crystal_colour colorless
_exptl_crystal_density_diffrn 1.290
_exptl_crystal_density_meas ?
_exptl_crystal_density_method 'not measured'
_exptl_crystal_description needle
_exptl_crystal_F_000 3090
_exptl_crystal_size_max 0.35
_exptl_crystal_size_mid 0.04
_exptl_crystal_size_min 0.04
_refine_diff_density_max 0.338
_refine_diff_density_min -0.329
_refine_diff_density_rms 0.042
_refine_ls_extinction_coef 0.000160(9)
_refine_ls_extinction_expression Fc^*^=kFc[1+0.001xFc^2^\l^3^/sin(2\q)]^-1/4^
_refine_ls_extinction_method SHELXL
_refine_ls_goodness_of_fit_ref 0.916
_refine_ls_hydrogen_treatment constr
_refine_ls_matrix_type full
_refine_ls_number_parameters 1984
_refine_ls_number_reflns 25282
_refine_ls_number_restraints 0
_refine_ls_restrained_S_all 0.916
_refine_ls_R_factor_all 0.1103
_refine_ls_R_factor_gt 0.0424
_refine_ls_shift/su_max 0.001
_refine_ls_shift/su_mean 0.000
_refine_ls_structure_factor_coef Fsqd
_refine_ls_weighting_details 'calc w=1/[\s^2^(Fo^2^)+(0.0150P)^2^+0.0000P] where P=(Fo^2^+2Fc^2^)/3'
_refine_ls_weighting_scheme calc
_refine_ls_wR_factor_gt 0.0657
_refine_ls_wR_factor_ref 0.0747
_reflns_number_gt 10849
_reflns_number_total 25282
_reflns_threshold_expression >2sigma(I)
_cod_data_source_file cg0705658-file002.cif
_cod_data_source_block Complex5
_cod_depositor_comments
;
The following automatic conversions were performed:
'_atom_site_symetry_multiplicity' tag replaced with
'_atom_site_symmetry_multiplicity'.

Automatic conversion script
Id: cif_correct_tags 1440 2010-10-19 06:21:57Z saulius 

The following automatic conversions were performed:

'_exptl_crystal_density_meas' value 'not measured' was changed to '?'
- the value is perceived as not measured.

Automatic conversion script
Id: cif_fix_values 3008 2015-01-20 13:52:24Z robertas 
;
_cod_database_code 4504426

loop_
_symmetry_equiv_pos_as_xyz
'x, y, z'
'-x, -y, -z'

loop_
_atom_site_label
_atom_site_type_symbol
_atom_site_fract_x
_atom_site_fract_y
_atom_site_fract_z
_atom_site_U_iso_or_equiv
_atom_site_adp_type
_atom_site_occupancy
_atom_site_symmetry_multiplicity
_atom_site_calc_flag
_atom_site_refinement_flags
_atom_site_disorder_assembly
_atom_site_disorder_group
O1A O 0.24181(15) 0.64181(11) 0.03793(4) 0.0356(5) Uani 1 1 d . . .
H1A H 0.3020 0.6534 0.0444 0.053 Uiso 0.50 1 calc PR A 1
H1A' H 0.2574 0.5896 0.0307 0.053 Uiso 0.50 1 d PR A 2
C11A C 0.1627(2) 0.63932(18) 0.06267(6) 0.0307(7) Uani 1 1 d . . .
C12A C 0.1596(2) 0.69747(17) 0.08617(6) 0.0296(7) Uani 1 1 d . . .
C13A C 0.0847(2) 0.68830(18) 0.11129(6) 0.0351(8) Uani 1 1 d . . .
H13A H 0.0831 0.7252 0.1281 0.042 Uiso 1 1 calc R . .
C14A C 0.0126(2) 0.62707(19) 0.11248(6) 0.0396(8) Uani 1 1 d . . .
H14A H -0.0354 0.6197 0.1303 0.048 Uiso 1 1 calc R . .
C15A C 0.0116(2) 0.57691(18) 0.08739(6) 0.0344(7) Uani 1 1 d . . .
H15A H -0.0408 0.5371 0.0877 0.041 Uiso 1 1 calc R . .
C16A C 0.0847(2) 0.58274(18) 0.06175(6) 0.0307(7) Uani 1 1 d . . .
C1A C 0.2251(2) 0.77437(17) 0.08327(6) 0.0350(8) Uani 1 1 d . . .
H1AA H 0.2453 0.7868 0.0609 0.042 Uiso 1 1 calc R . .
H1AB H 0.1735 0.8302 0.0898 0.042 Uiso 1 1 calc R . .
O2A O 0.43909(15) 0.67642(11) 0.06141(4) 0.0357(5) Uani 1 1 d . . .
H2A H 0.4920 0.6299 0.0610 0.054 Uiso 0.50 1 calc PR B 1
H2A' H 0.3755 0.6611 0.0589 0.054 Uiso 0.50 1 d PR B 2
C21A C 0.4365(2) 0.71202(17) 0.09009(6) 0.0301(7) Uani 1 1 d . . .
C22A C 0.5378(2) 0.70450(17) 0.10592(6) 0.0293(7) Uani 1 1 d . . .
C23A C 0.5318(2) 0.73932(18) 0.13482(6) 0.0375(8) Uani 1 1 d . . .
H23A H 0.5998 0.7338 0.1461 0.045 Uiso 1 1 calc R . .
C24A C 0.4288(2) 0.78176(18) 0.14747(7) 0.0382(8) Uani 1 1 d . . .
H24A H 0.4256 0.8031 0.1676 0.046 Uiso 1 1 calc R . .
C25A C 0.3311(2) 0.79293(17) 0.13062(6) 0.0350(8) Uani 1 1 d . . .
H25A H 0.2609 0.8249 0.1389 0.042 Uiso 1 1 calc R . .
C26A C 0.3323(2) 0.75850(17) 0.10160(6) 0.0315(7) Uani 1 1 d . . .
C2A C 0.6529(2) 0.66491(17) 0.09137(6) 0.0340(8) Uani 1 1 d . . .
H2AA H 0.6486 0.6797 0.0685 0.041 Uiso 1 1 calc R . .
H2AB H 0.7105 0.6961 0.0989 0.041 Uiso 1 1 calc R . .
O3A O 0.62056(14) 0.53531(11) 0.04971(4) 0.0375(5) Uani 1 1 d . . .
H3A H 0.5942 0.4927 0.0434 0.056 Uiso 0.50 1 calc PR C 1
H3A' H 0.5651 0.5776 0.0546 0.056 Uiso 0.50 1 d PR C 2
C31A C 0.6870(2) 0.50226(19) 0.07555(6) 0.0320(7) Uani 1 1 d . . .
C32A C 0.7470(2) 0.41117(18) 0.07829(6) 0.0304(7) Uani 1 1 d . . .
C33A C 0.8062(2) 0.38000(19) 0.10558(6) 0.0363(8) Uani 1 1 d . . .
H33A H 0.8485 0.3188 0.1079 0.044 Uiso 1 1 calc R . .
C34A C 0.8052(2) 0.43548(18) 0.12939(6) 0.0368(8) Uani 1 1 d . . .
H34A H 0.8403 0.4111 0.1486 0.044 Uiso 1 1 calc R . .
C35A C 0.7527(2) 0.52702(18) 0.12493(6) 0.0349(8) Uani 1 1 d . . .
H35A H 0.7562 0.5662 0.1408 0.042 Uiso 1 1 calc R . .
C36A C 0.6952(2) 0.56238(18) 0.09787(6) 0.0303(7) Uani 1 1 d . . .
C3A C 0.7547(2) 0.35085(17) 0.05198(6) 0.0342(8) Uani 1 1 d . . .
H3AA H 0.8311 0.3099 0.0522 0.041 Uiso 1 1 calc R . .
H3AB H 0.7489 0.3902 0.0320 0.041 Uiso 1 1 calc R . .
O4A O 0.54655(15) 0.40311(11) 0.01739(4) 0.0356(5) Uani 1 1 d . . .
H4A H 0.4757 0.4210 0.0153 0.053 Uiso 0.50 1 calc PR D 1
H4A' H 0.5719 0.4401 0.0277 0.053 Uiso 0.50 1 d PR D 2
C41A C 0.5689(2) 0.31646(17) 0.03419(6) 0.0308(7) Uani 1 1 d . . .
C42A C 0.4945(2) 0.25751(17) 0.03163(6) 0.0301(7) Uani 1 1 d . . .
C43A C 0.5129(2) 0.17551(17) 0.05044(6) 0.0336(8) Uani 1 1 d . . .
H43A H 0.4616 0.1351 0.0497 0.040 Uiso 1 1 calc R . .
C44A C 0.6044(2) 0.15142(18) 0.07025(6) 0.0371(8) Uani 1 1 d . . .
H44A H 0.6147 0.0957 0.0834 0.044 Uiso 1 1 calc R . .
C45A C 0.6810(2) 0.20870(18) 0.07085(6) 0.0363(8) Uani 1 1 d . . .
H45A H 0.7455 0.1909 0.0838 0.044 Uiso 1 1 calc R . .
C46A C 0.6646(2) 0.29188(18) 0.05269(6) 0.0321(7) Uani 1 1 d . . .
C4A C 0.3987(2) 0.27837(17) 0.00818(6) 0.0324(7) Uani 1 1 d . . .
H4AA H 0.4153 0.3258 -0.0080 0.039 Uiso 1 1 calc R . .
H4AB H 0.3992 0.2223 -0.0023 0.039 Uiso 1 1 calc R . .
O5A O 0.30696(14) 0.46550(11) 0.01812(4) 0.0356(5) Uani 1 1 d . . .
H5A H 0.2874 0.5092 0.0293 0.053 Uiso 0.50 1 calc PR E 1
H5A' H 0.3760 0.4392 0.0220 0.053 Uiso 0.50 1 d PR E 2
C51A C 0.2360(2) 0.40311(18) 0.02488(6) 0.0288(7) Uani 1 1 d . . .
C52A C 0.1234(2) 0.43488(18) 0.03377(6) 0.0284(7) Uani 1 1 d . . .
C53A C 0.0563(2) 0.37084(18) 0.04195(6) 0.0362(8) Uani 1 1 d . . .
H53A H -0.0204 0.3910 0.0488 0.043 Uiso 1 1 calc R . .
C54A C 0.0985(2) 0.27817(19) 0.04034(6) 0.0389(8) Uani 1 1 d . . .
H54A H 0.0521 0.2349 0.0466 0.047 Uiso 1 1 calc R . .
C55A C 0.2095(2) 0.24956(18) 0.02949(6) 0.0355(8) Uani 1 1 d . . .
H55A H 0.2377 0.1863 0.0274 0.043 Uiso 1 1 calc R . .
C56A C 0.2804(2) 0.31092(18) 0.02161(6) 0.0297(7) Uani 1 1 d . . .
C5A C 0.0712(2) 0.53595(17) 0.03289(6) 0.0334(7) Uani 1 1 d . . .
H5AA H -0.0115 0.5442 0.0290 0.040 Uiso 1 1 calc R . .
H5AB H 0.1054 0.5678 0.0148 0.040 Uiso 1 1 calc R . .
O1B O 0.01556(15) 0.33277(12) 0.19142(4) 0.0387(5) Uani 1 1 d . . .
H1B H 0.0128 0.3304 0.2110 0.058 Uiso 0.50 1 calc PR F 1
H1B' H 0.0540 0.3723 0.1842 0.058 Uiso 0.50 1 d PR F 2
C11B C 0.0688(2) 0.24687(19) 0.18207(7) 0.0362(8) Uani 1 1 d . . .
C12B C 0.0536(2) 0.16878(19) 0.20071(6) 0.0347(8) Uani 1 1 d . . .
C13B C 0.1172(2) 0.08542(19) 0.19264(6) 0.0379(8) Uani 1 1 d . . .
H13B H 0.1122 0.0312 0.2056 0.046 Uiso 1 1 calc R . .
C14B C 0.1874(2) 0.0794(2) 0.16636(7) 0.0385(8) Uani 1 1 d . . .
H14B H 0.2331 0.0222 0.1618 0.046 Uiso 1 1 calc R . .
C15B C 0.1904(2) 0.15753(19) 0.14681(6) 0.0383(8) Uani 1 1 d . . .
H15B H 0.2355 0.1528 0.1281 0.046 Uiso 1 1 calc R . .
C16B C 0.1295(2) 0.24276(19) 0.15373(6) 0.0346(8) Uani 1 1 d . . .
C1B C -0.0345(2) 0.17218(19) 0.22702(6) 0.0395(8) Uani 1 1 d . . .
H1BA H -0.0869 0.2328 0.2248 0.047 Uiso 1 1 calc R . .
H1BB H -0.0803 0.1255 0.2245 0.047 Uiso 1 1 calc R . .
O2B O 0.03459(14) 0.31248(11) 0.25707(4) 0.0375(5) Uani 1 1 d . . .
H2B H 0.0838 0.3386 0.2634 0.056 Uiso 0.50 1 calc PR G 1
H2B' H 0.0475 0.3052 0.2377 0.056 Uiso 0.50 1 d PR G 2
C21B C 0.0415(2) 0.22668(18) 0.27403(6) 0.0311(7) Uani 1 1 d . . .
C22B C 0.0743(2) 0.21628(18) 0.30497(6) 0.0321(7) Uani 1 1 d . . .
C23B C 0.0821(2) 0.13012(18) 0.32143(7) 0.0371(8) Uani 1 1 d . . .
H23B H 0.1055 0.1207 0.3425 0.045 Uiso 1 1 calc R . .
C24B C 0.0562(2) 0.05882(19) 0.30717(7) 0.0399(8) Uani 1 1 d . . .
H24B H 0.0634 0.0002 0.3184 0.048 Uiso 1 1 calc R . .
C25B C 0.0198(2) 0.07174(19) 0.27672(7) 0.0397(8) Uani 1 1 d . . .
H25B H 0.0007 0.0222 0.2673 0.048 Uiso 1 1 calc R . .
C26B C 0.0107(2) 0.15665(19) 0.25966(6) 0.0329(7) Uani 1 1 d . . .
C2B C 0.0988(2) 0.29494(17) 0.32108(6) 0.0354(8) Uani 1 1 d . . .
H2BA H 0.0861 0.2825 0.3438 0.042 Uiso 1 1 calc R . .
H2BB H 0.0432 0.3511 0.3140 0.042 Uiso 1 1 calc R . .
O3B O 0.15252(14) 0.43895(11) 0.27763(4) 0.0344(5) Uani 1 1 d . . .
H3B H 0.1803 0.4610 0.2611 0.052 Uiso 0.50 1 calc PR H 1
H3B' H 0.1076 0.4054 0.2729 0.052 Uiso 0.50 1 d PR H 2
C31B C 0.2411(2) 0.38701(18) 0.29612(6) 0.0325(8) Uani 1 1 d . . .
C32B C 0.3458(2) 0.41283(18) 0.29517(6) 0.0320(7) Uani 1 1 d . . .
C33B C 0.4354(2) 0.35371(18) 0.31081(6) 0.0360(8) Uani 1 1 d . . .
H33B H 0.5093 0.3679 0.3098 0.043 Uiso 1 1 calc R . .
C34B C 0.4178(2) 0.27434(18) 0.32786(6) 0.0379(8) Uani 1 1 d . . .
H34B H 0.4805 0.2325 0.3373 0.045 Uiso 1 1 calc R . .
C35B C 0.3107(2) 0.25599(18) 0.33119(6) 0.0335(7) Uani 1 1 d . . .
H35B H 0.2987 0.2038 0.3443 0.040 Uiso 1 1 calc R . .
C36B C 0.2178(2) 0.31322(18) 0.31558(6) 0.0319(7) Uani 1 1 d . . .
C3B C 0.3616(2) 0.50515(17) 0.27970(6) 0.0356(8) Uani 1 1 d . . .
H3BA H 0.2855 0.5466 0.2784 0.043 Uiso 1 1 calc R . .
H3BB H 0.4082 0.5310 0.2935 0.043 Uiso 1 1 calc R . .
O4B O 0.23482(15) 0.52356(11) 0.22343(4) 0.0367(5) Uani 1 1 d . . .
H4B H 0.2122 0.5058 0.2073 0.055 Uiso 0.50 1 calc PR I 1
H4B' H 0.2220 0.4883 0.2393 0.055 Uiso 0.50 1 d PR I 2
C41B C 0.3524(2) 0.52079(18) 0.22052(7) 0.0336(8) Uani 1 1 d . . .
C42B C 0.4001(2) 0.53477(18) 0.19109(7) 0.0338(8) Uani 1 1 d . . .
C43B C 0.5185(2) 0.52559(18) 0.18855(7) 0.0412(8) Uani 1 1 d . . .
H43B H 0.5539 0.5332 0.1686 0.049 Uiso 1 1 calc R . .
C44B C 0.5849(2) 0.50560(18) 0.21481(7) 0.0422(8) Uani 1 1 d . . .
H44B H 0.6657 0.4969 0.2127 0.051 Uiso 1 1 calc R . .
C45B C 0.5339(2) 0.49830(18) 0.24407(7) 0.0392(8) Uani 1 1 d . . .
H45B H 0.5796 0.4876 0.2621 0.047 Uiso 1 1 calc R . .
C46B C 0.4169(2) 0.50642(17) 0.24734(7) 0.0328(7) Uani 1 1 d . . .
C4B C 0.3290(2) 0.56291(17) 0.16220(6) 0.0381(8) Uani 1 1 d . . .
H4BA H 0.2506 0.5920 0.1687 0.046 Uiso 1 1 calc R . .
H4BB H 0.3614 0.6096 0.1489 0.046 Uiso 1 1 calc R . .
O5B O 0.15653(15) 0.45653(12) 0.17155(4) 0.0378(5) Uani 1 1 d . . .
H5B H 0.1339 0.4087 0.1784 0.057 Uiso 0.50 1 calc PR J 1
H5B' H 0.1883 0.4763 0.1861 0.057 Uiso 0.50 1 d PR J 2
C51B C 0.2360(2) 0.43683(19) 0.14710(6) 0.0311(7) Uani 1 1 d . . .
C52B C 0.2237(2) 0.37099(19) 0.12777(6) 0.0332(8) Uani 1 1 d . . .
C53B C 0.3076(2) 0.35098(19) 0.10425(6) 0.0365(8) Uani 1 1 d . . .
H53B H 0.3021 0.3056 0.0908 0.044 Uiso 1 1 calc R . .
C54B C 0.3977(2) 0.3957(2) 0.10020(7) 0.0428(8) Uani 1 1 d . . .
H54B H 0.4552 0.3798 0.0846 0.051 Uiso 1 1 calc R . .
C55B C 0.4029(2) 0.46378(19) 0.11913(6) 0.0402(8) Uani 1 1 d . . .
H55B H 0.4631 0.4964 0.1159 0.048 Uiso 1 1 calc R . .
C56B C 0.3219(2) 0.48582(18) 0.14277(6) 0.0340(8) Uani 1 1 d . . .
C5B C 0.1223(2) 0.32534(18) 0.13034(6) 0.0396(8) Uani 1 1 d . . .
H5BA H 0.1101 0.3067 0.1095 0.047 Uiso 1 1 calc R . .
H5BB H 0.0540 0.3714 0.1357 0.047 Uiso 1 1 calc R . .
O1C O 0.45378(15) -0.15350(11) 0.23043(4) 0.0379(5) Uani 1 1 d . . .
H1C H 0.4469 -0.1052 0.2184 0.057 Uiso 0.50 1 calc PR K 1
H1C' H 0.5119 -0.1923 0.2247 0.057 Uiso 0.50 1 d PR K 2
C11C C 0.4717(2) -0.13435(19) 0.26070(6) 0.0335(7) Uani 1 1 d . . .
C12C C 0.4216(2) -0.04868(18) 0.27022(6) 0.0332(7) Uani 1 1 d . . .
C13C C 0.4494(2) -0.02799(19) 0.29916(6) 0.0380(8) Uani 1 1 d . . .
H13C H 0.4176 0.0306 0.3059 0.046 Uiso 1 1 calc R . .
C14C C 0.5230(2) -0.09101(19) 0.31865(7) 0.0408(8) Uani 1 1 d . . .
H14C H 0.5466 -0.0743 0.3377 0.049 Uiso 1 1 calc R . .
C15C C 0.5611(2) -0.17883(18) 0.30976(6) 0.0352(8) Uani 1 1 d . . .
H15C H 0.6064 -0.2237 0.3237 0.042 Uiso 1 1 calc R . .
C16C C 0.5350(2) -0.20260(18) 0.28127(7) 0.0332(8) Uani 1 1 d . . .
C1C C 0.3318(2) 0.01748(18) 0.25063(6) 0.0384(8) Uani 1 1 d . . .
H1CA H 0.3040 -0.0173 0.2352 0.046 Uiso 1 1 calc R . .
H1CB H 0.2663 0.0403 0.2646 0.046 Uiso 1 1 calc R . .
O2C O 0.45776(15) 0.01026(11) 0.19163(4) 0.0388(5) Uani 1 1 d . . .
H2C H 0.5149 0.0111 0.1796 0.058 Uiso 0.50 1 calc PR L 1
H2C' H 0.4749 -0.0320 0.2064 0.058 Uiso 0.50 1 d PR L 2
C21C C 0.4258(2) 0.09403(18) 0.20430(7) 0.0344(8) Uani 1 1 d . . .
C22C C 0.4481(2) 0.17167(18) 0.18667(6) 0.0315(7) Uani 1 1 d . . .
C23C C 0.4171(2) 0.25512(19) 0.19952(7) 0.0408(8) Uani 1 1 d . . .
H23C H 0.4320 0.3089 0.1879 0.049 Uiso 1 1 calc R . .
C24C C 0.3654(2) 0.26181(19) 0.22861(7) 0.0419(8) Uani 1 1 d . . .
H24C H 0.3469 0.3191 0.2373 0.050 Uiso 1 1 calc R . .
C25C C 0.3409(2) 0.18424(19) 0.24500(7) 0.0404(8) Uani 1 1 d . . .
H25C H 0.3037 0.1890 0.2649 0.048 Uiso 1 1 calc R . .
C26C C 0.3691(2) 0.09936(19) 0.23316(7) 0.0350(8) Uani 1 1 d . . .
C2C C 0.5014(2) 0.16581(18) 0.15453(6) 0.0377(8) Uani 1 1 d . . .
H2CA H 0.4757 0.2252 0.1421 0.045 Uiso 1 1 calc R . .
H2CB H 0.4735 0.1185 0.1443 0.045 Uiso 1 1 calc R . .
O3C O 0.63744(15) -0.01523(12) 0.14647(4) 0.0377(5) Uani 1 1 d . . .
H3C H 0.6822 -0.0648 0.1519 0.056 Uiso 0.50 1 calc PR M 1
H3C' H 0.5790 -0.0090 0.1587 0.056 Uiso 0.50 1 d PR M 2
C31C C 0.6930(2) 0.05732(19) 0.14798(6) 0.0326(7) Uani 1 1 d . . .
C32C C 0.8108(2) 0.04145(19) 0.14249(6) 0.0346(8) Uani 1 1 d . . .
C33C C 0.8680(2) 0.11050(19) 0.14719(6) 0.0377(8) Uani 1 1 d . . .
H33C H 0.9485 0.1008 0.1441 0.045 Uiso 1 1 calc R . .
C34C C 0.8080(2) 0.19358(19) 0.15644(6) 0.0416(8) Uani 1 1 d . . .
H34C H 0.8478 0.2390 0.1612 0.050 Uiso 1 1 calc R . .
C35C C 0.6909(2) 0.20983(19) 0.15865(6) 0.0384(8) Uani 1 1 d . . .
H35C H 0.6500 0.2685 0.1634 0.046 Uiso 1 1 calc R . .
C36C C 0.6312(2) 0.14285(19) 0.15410(6) 0.0341(8) Uani 1 1 d . . .
C3C C 0.8750(2) -0.04805(17) 0.13123(6) 0.0357(8) Uani 1 1 d . . .
H3CA H 0.9355 -0.0345 0.1162 0.043 Uiso 1 1 calc R . .
H3CB H 0.8214 -0.0743 0.1198 0.043 Uiso 1 1 calc R . .
O4C O 0.76715(15) -0.19270(12) 0.15980(4) 0.0375(5) Uani 1 1 d . . .
H4C H 0.7359 -0.2204 0.1745 0.056 Uiso 0.50 1 calc PR N 1
H4C' H 0.7304 -0.1375 0.1568 0.056 Uiso 0.50 1 d PR N 2
C41C C 0.8787(2) -0.19235(19) 0.16751(6) 0.0331(7) Uani 1 1 d . . .
C42C C 0.9378(2) -0.26765(18) 0.18613(6) 0.0307(7) Uani 1 1 d . . .
C43C C 1.0449(2) -0.26479(18) 0.19618(6) 0.0347(8) Uani 1 1 d . . .
H43C H 1.0854 -0.3152 0.2091 0.042 Uiso 1 1 calc R . .
C44C C 1.0945(2) -0.19012(18) 0.18781(6) 0.0382(8) Uani 1 1 d . . .
H44C H 1.1659 -0.1869 0.1960 0.046 Uiso 1 1 calc R . .
C45C C 1.0375(2) -0.11995(18) 0.16716(6) 0.0361(8) Uani 1 1 d . . .
H45C H 1.0730 -0.0702 0.1603 0.043 Uiso 1 1 calc R . .
C46C C 0.9303(2) -0.12052(18) 0.15636(6) 0.0319(7) Uani 1 1 d . . .
C4C C 0.8885(2) -0.35318(17) 0.19419(6) 0.0367(8) Uani 1 1 d . . .
H4CA H 0.8256 -0.3516 0.1798 0.044 Uiso 1 1 calc R . .
H4CB H 0.9487 -0.4075 0.1904 0.044 Uiso 1 1 calc R . .
O5C O 0.66201(14) -0.26668(11) 0.21405(4) 0.0370(5) Uani 1 1 d . . .
H5C H 0.6155 -0.2269 0.2231 0.056 Uiso 0.50 1 calc PR O 1
H5C' H 0.7039 -0.2407 0.2012 0.056 Uiso 0.50 1 d PR O 2
C51C C 0.7333(2) -0.32326(17) 0.23615(6) 0.0326(7) Uani 1 1 d . . .
C52C C 0.6877(2) -0.33986(18) 0.26592(7) 0.0335(8) Uani 1 1 d . . .
C53C C 0.7586(2) -0.39729(17) 0.28764(6) 0.0357(8) Uani 1 1 d . . .
H53C H 0.7296 -0.4103 0.3081 0.043 Uiso 1 1 calc R . .
C54C C 0.8702(2) -0.43557(18) 0.27993(7) 0.0363(8) Uani 1 1 d . . .
H54C H 0.9182 -0.4725 0.2953 0.044 Uiso 1 1 calc R . .
C55C C 0.9120(2) -0.42036(17) 0.25013(7) 0.0363(8) Uani 1 1 d . . .
H55C H 0.9885 -0.4479 0.2449 0.044 Uiso 1 1 calc R . .
C56C C 0.8435(2) -0.36491(17) 0.22728(6) 0.0322(7) Uani 1 1 d . . .
C5C C 0.5641(2) -0.30198(17) 0.27399(6) 0.0359(8) Uani 1 1 d . . .
H5CA H 0.5413 -0.3401 0.2923 0.043 Uiso 1 1 calc R . .
H5CB H 0.5172 -0.3087 0.2563 0.043 Uiso 1 1 calc R . .
O1D O -0.29441(14) 0.14298(11) 0.34987(4) 0.0372(5) Uani 1 1 d . . .
H1D H -0.2791 0.0926 0.3420 0.056 Uiso 0.50 1 calc PR P 1
H1D' H -0.2487 0.1413 0.3647 0.056 Uiso 0.50 1 d PR P 2
C11D C -0.2802(2) 0.21329(18) 0.32707(7) 0.0333(8) Uani 1 1 d . . .
C12D C -0.3039(2) 0.20652(18) 0.29644(7) 0.0322(7) Uani 1 1 d . . .
C13D C -0.2802(2) 0.27365(18) 0.27414(7) 0.0371(8) Uani 1 1 d . . .
H13D H -0.2929 0.2691 0.2528 0.045 Uiso 1 1 calc R . .
C14D C -0.2386(2) 0.34645(18) 0.28235(7) 0.0395(8) Uani 1 1 d . . .
H14D H -0.2176 0.3895 0.2667 0.047 Uiso 1 1 calc R . .
C15D C -0.2273(2) 0.35702(18) 0.31368(7) 0.0381(8) Uani 1 1 d . . .
H15D H -0.2041 0.4099 0.3194 0.046 Uiso 1 1 calc R . .
C16D C -0.2499(2) 0.29059(18) 0.33684(7) 0.0339(8) Uani 1 1 d . . .
C1D C -0.3632(2) 0.13211(17) 0.28769(6) 0.0373(8) Uani 1 1 d . . .
H1DA H -0.3994 0.1077 0.3069 0.045 Uiso 1 1 calc R . .
H1DB H -0.4253 0.1613 0.2733 0.045 Uiso 1 1 calc R . .
O2D O -0.22889(14) -0.02167(11) 0.32289(4) 0.0360(5) Uani 1 1 d . . .
H2D H -0.1670 -0.0535 0.3297 0.054 Uiso 0.50 1 calc PR Q 1
H2D' H -0.2349 0.0336 0.3271 0.054 Uiso 0.50 1 d PR Q 2
C21D C -0.2306(2) -0.02339(18) 0.29072(6) 0.0312(7) Uani 1 1 d . . .
C22D C -0.1748(2) -0.10125(18) 0.27752(6) 0.0326(7) Uani 1 1 d . . .
C23D C -0.1738(2) -0.10175(19) 0.24531(6) 0.0379(8) Uani 1 1 d . . .
H23D H -0.1341 -0.1543 0.2359 0.046 Uiso 1 1 calc R . .
C24D C -0.2301(2) -0.02636(19) 0.22664(7) 0.0411(8) Uani 1 1 d . . .
H24D H -0.2277 -0.0266 0.2045 0.049 Uiso 1 1 calc R . .
C25D C -0.2898(2) 0.04932(18) 0.24073(7) 0.0379(8) Uani 1 1 d . . .
H25D H -0.3306 0.1002 0.2281 0.046 Uiso 1 1 calc R . .
C26D C -0.2915(2) 0.05241(18) 0.27272(6) 0.0307(7) Uani 1 1 d . . .
C2D C -0.1180(2) -0.18678(17) 0.29703(6) 0.0337(8) Uani 1 1 d . . .
H2DA H -0.1214 -0.2405 0.2857 0.040 Uiso 1 1 calc R . .
H2DB H -0.1626 -0.1919 0.3168 0.040 Uiso 1 1 calc R . .
O3D O -0.04895(15) -0.13985(11) 0.35566(4) 0.0359(5) Uani 1 1 d . . .
H3D H -0.0236 -0.1082 0.3677 0.054 Uiso 0.50 1 calc PR R 1
H3D' H -0.1060 -0.1063 0.3461 0.054 Uiso 0.50 1 d PR R 2
C31D C 0.0371(2) -0.17333(18) 0.33409(7) 0.0341(8) Uani 1 1 d . . .
C32D C 0.1504(2) -0.19164(18) 0.34312(7) 0.0358(8) Uani 1 1 d . . .
C33D C 0.2342(3) -0.21877(18) 0.32071(7) 0.0434(9) Uani 1 1 d . . .
H33D H 0.3124 -0.2302 0.3261 0.052 Uiso 1 1 calc R . .
C34D C 0.2052(2) -0.22939(19) 0.29066(7) 0.0438(8) Uani 1 1 d . . .
H34D H 0.2632 -0.2445 0.2752 0.053 Uiso 1 1 calc R . .
C35D C 0.0919(2) -0.21797(19) 0.28338(7) 0.0418(8) Uani 1 1 d . . .
H35D H 0.0725 -0.2289 0.2631 0.050 Uiso 1 1 calc R . .
C36D C 0.0059(2) -0.19096(18) 0.30491(7) 0.0329(8) Uani 1 1 d . . .
C3D C 0.1824(2) -0.18399(17) 0.37616(6) 0.0392(8) Uani 1 1 d . . .
H3DA H 0.2523 -0.2308 0.3811 0.047 Uiso 1 1 calc R . .
H3DB H 0.1205 -0.1992 0.3904 0.047 Uiso 1 1 calc R . .
O4D O 0.01421(16) -0.04562(12) 0.40501(4) 0.0404(5) Uani 1 1 d . . .
H4D H -0.0327 0.0045 0.4054 0.061 Uiso 0.50 1 calc PR S 1
H4D' H -0.0033 -0.0757 0.3908 0.061 Uiso 0.50 1 d PR S 2
C41D C 0.1235(2) -0.02910(19) 0.39871(6) 0.0335(8) Uani 1 1 d . . .
C42D C 0.1517(2) 0.04770(19) 0.40923(6) 0.0341(8) Uani 1 1 d . . .
C43D C 0.2562(2) 0.06854(19) 0.39963(6) 0.0397(8) Uani 1 1 d . . .
H43D H 0.2757 0.1223 0.4059 0.048 Uiso 1 1 calc R . .
C44D C 0.3321(3) 0.0137(2) 0.38134(7) 0.0459(9) Uani 1 1 d . . .
H44D H 0.4008 0.0312 0.3738 0.055 Uiso 1 1 calc R . .
C45D C 0.3064(2) -0.06807(19) 0.37408(6) 0.0402(8) Uani 1 1 d . . .
H45D H 0.3607 -0.1086 0.3626 0.048 Uiso 1 1 calc R . .
C46D C 0.2036(2) -0.09142(19) 0.38316(6) 0.0367(8) Uani 1 1 d . . .
C4D C 0.0741(2) 0.10820(18) 0.43084(6) 0.0393(8) Uani 1 1 d . . .
H4DA H 0.0141 0.0758 0.4396 0.047 Uiso 1 1 calc R . .
H4DB H 0.1194 0.1180 0.4485 0.047 Uiso 1 1 calc R . .
O5D O -0.12767(15) 0.13480(12) 0.39573(4) 0.0405(5) Uani 1 1 d . . .
H5D H -0.1618 0.1418 0.3787 0.061 Uiso 0.50 1 calc PR T 1
H5D' H -0.0744 0.0871 0.3960 0.061 Uiso 0.50 1 d PR T 2
C51D C -0.0805(2) 0.21063(19) 0.39873(6) 0.0345(8) Uani 1 1 d . . .
C52D C -0.1374(2) 0.29635(19) 0.38602(6) 0.0359(8) Uani 1 1 d . . .
C53D C -0.0883(2) 0.37132(19) 0.38881(6) 0.0405(8) Uani 1 1 d . . .
H53D H -0.1252 0.4301 0.3800 0.049 Uiso 1 1 calc R . .
C54D C 0.0125(3) 0.36210(19) 0.40410(7) 0.0452(9) Uani 1 1 d . . .
H54D H 0.0464 0.4136 0.4053 0.054 Uiso 1 1 calc R . .
C55D C 0.0642(2) 0.27678(19) 0.41779(7) 0.0437(8) Uani 1 1 d . . .
H55D H 0.1325 0.2707 0.4290 0.052 Uiso 1 1 calc R . .
C56D C 0.0178(2) 0.19958(19) 0.41545(6) 0.0360(8) Uani 1 1 d . . .
C5D C -0.2520(2) 0.30951(18) 0.37094(6) 0.0373(8) Uani 1 1 d . . .
H5DA H -0.2928 0.3735 0.3727 0.045 Uiso 1 1 calc R . .
H5DB H -0.2972 0.2691 0.3830 0.045 Uiso 1 1 calc R . .
O1E O -0.12521(17) 0.40341(13) 0.49633(4) 0.0483(6) Uani 1 1 d . . .
H1E H -0.0547 0.3829 0.4981 0.072 Uiso 0.50 1 calc PR U 1
H1E' H -0.1373 0.4496 0.4828 0.072 Uiso 0.50 1 d PR U 2
C11E C -0.1765(3) 0.33624(19) 0.48672(7) 0.0401(8) Uani 1 1 d . . .
C12E C -0.1337(3) 0.2451(2) 0.49696(7) 0.0441(9) Uani 1 1 d . . .
C13E C -0.1803(3) 0.1792(2) 0.48383(7) 0.0484(9) Uani 1 1 d . . .
H13E H -0.1496 0.1162 0.4892 0.058 Uiso 1 1 calc R . .
C14E C -0.2695(3) 0.2033(2) 0.46328(7) 0.0485(9) Uani 1 1 d . . .
H14E H -0.2973 0.1576 0.4539 0.058 Uiso 1 1 calc R . .
C15E C -0.3176(3) 0.2952(2) 0.45656(7) 0.0480(9) Uani 1 1 d . . .
H15E H -0.3826 0.3120 0.4437 0.058 Uiso 1 1 calc R . .
C16E C -0.2728(3) 0.36302(19) 0.46817(7) 0.0392(8) Uani 1 1 d . . .
C1E C -0.0505(2) 0.21662(19) 0.52345(6) 0.0459(9) Uani 1 1 d . . .
H1EA H -0.0529 0.2703 0.5353 0.055 Uiso 1 1 calc R . .
H1EB H -0.0778 0.1694 0.5377 0.055 Uiso 1 1 calc R . .
O2E O 0.10330(17) 0.33171(12) 0.50176(4) 0.0531(6) Uani 1 1 d . . .
H2E H 0.1437 0.3568 0.4886 0.080 Uiso 0.50 1 calc PR V 1
H2E' H 0.0349 0.3416 0.4954 0.080 Uiso 0.50 1 d PR V 2
C21E C 0.1471(3) 0.2370(2) 0.50531(7) 0.0430(9) Uani 1 1 d . . .
C22E C 0.2641(3) 0.2053(2) 0.50076(7) 0.0443(9) Uani 1 1 d . . .
C23E C 0.3032(3) 0.1108(2) 0.50313(7) 0.0501(9) Uani 1 1 d . . .
H23E H 0.3820 0.0867 0.4994 0.060 Uiso 1 1 calc R . .
C24E C 0.2305(3) 0.0513(2) 0.51084(7) 0.0510(10) Uani 1 1 d . . .
H24E H 0.2586 -0.0130 0.5117 0.061 Uiso 1 1 calc R . .
C25E C 0.1155(3) 0.0862(2) 0.51731(6) 0.0488(9) Uani 1 1 d . . .
H25E H 0.0661 0.0454 0.5237 0.059 Uiso 1 1 calc R . .
C26E C 0.0725(3) 0.1795(2) 0.51451(7) 0.0433(9) Uani 1 1 d . . .
C2E C 0.3458(2) 0.2684(2) 0.49397(7) 0.0505(9) Uani 1 1 d . . .
H2EA H 0.3206 0.3222 0.5060 0.061 Uiso 1 1 calc R . .
H2EB H 0.4221 0.2364 0.5015 0.061 Uiso 1 1 calc R . .
O3E O 0.23924(16) 0.44626(13) 0.46825(5) 0.0544(6) Uani 1 1 d . . .
H3E H 0.1907 0.4848 0.4578 0.082 Uiso 0.50 1 calc PR W 1
H3E' H 0.2047 0.4126 0.4806 0.082 Uiso 0.50 1 d PR W 2
C31E C 0.3105(2) 0.3903(2) 0.44812(8) 0.0461(9) Uani 1 1 d . . .
C32E C 0.3339(3) 0.4252(2) 0.41832(8) 0.0464(9) Uani 1 1 d . . .
C33E C 0.3990(3) 0.3645(2) 0.39892(7) 0.0512(9) Uani 1 1 d . . .
H33E H 0.4168 0.3863 0.3782 0.061 Uiso 1 1 calc R . .
C34E C 0.4389(3) 0.2728(2) 0.40899(8) 0.0514(9) Uani 1 1 d . . .
H34E H 0.4781 0.2314 0.3949 0.062 Uiso 1 1 calc R . .
C35E C 0.4209(2) 0.2428(2) 0.43963(8) 0.0498(9) Uani 1 1 d . . .
H35E H 0.4524 0.1812 0.4469 0.060 Uiso 1 1 calc R . .
C36E C 0.3570(3) 0.3012(2) 0.46030(7) 0.0449(9) Uani 1 1 d . . .
C3E C 0.2995(2) 0.52629(18) 0.40771(7) 0.0474(9) Uani 1 1 d . . .
H3EA H 0.2877 0.5610 0.4264 0.057 Uiso 1 1 calc R . .
H3EB H 0.3635 0.5451 0.3952 0.057 Uiso 1 1 calc R . .
O4E O 0.07604(16) 0.58713(12) 0.43448(4) 0.0463(6) Uani 1 1 d . . .
H4E H 0.0096 0.5819 0.4403 0.069 Uiso 0.50 1 calc PR X 1
H4E' H 0.1243 0.5422 0.4430 0.069 Uiso 0.50 1 d PR X 2
C41E C 0.0868(3) 0.58616(18) 0.40216(7) 0.0375(8) Uani 1 1 d . . .
C42E C -0.0094(2) 0.62188(17) 0.38394(7) 0.0345(8) Uani 1 1 d . . .
C43E C 0.0018(2) 0.61335(18) 0.35220(7) 0.0389(8) Uani 1 1 d . . .
H43E H -0.0632 0.6349 0.3396 0.047 Uiso 1 1 calc R . .
C44E C 0.1035(2) 0.57490(19) 0.33825(7) 0.0436(9) Uani 1 1 d . . .
H44E H 0.1084 0.5678 0.3165 0.052 Uiso 1 1 calc R . .
C45E C 0.1984(3) 0.54680(19) 0.35677(7) 0.0468(9) Uani 1 1 d . . .
H45E H 0.2699 0.5225 0.3473 0.056 Uiso 1 1 calc R . .
C46E C 0.1927(3) 0.55289(19) 0.38850(7) 0.0397(8) Uani 1 1 d . . .
C4E C -0.1213(2) 0.67128(18) 0.39758(7) 0.0398(8) Uani 1 1 d . . .
H4EA H -0.1071 0.6890 0.4184 0.048 Uiso 1 1 calc R . .
H4EB H -0.1493 0.7282 0.3840 0.048 Uiso 1 1 calc R . .
O5E O -0.14594(15) 0.55132(12) 0.45155(4) 0.0442(6) Uani 1 1 d . . .
H5E H -0.1404 0.5001 0.4619 0.066 Uiso 0.50 1 calc PR Y 1
H5E' H -0.0805 0.5558 0.4438 0.066 Uiso 0.50 1 d PR Y 2
C51E C -0.2249(2) 0.55921(19) 0.42782(7) 0.0370(8) Uani 1 1 d . . .
C52E C -0.3141(3) 0.51292(18) 0.43235(7) 0.0368(8) Uani 1 1 d . . .
C53E C -0.3883(2) 0.51850(18) 0.40791(7) 0.0409(8) Uani 1 1 d . . .
H53E H -0.4497 0.4870 0.4105 0.049 Uiso 1 1 calc R . .
C54E C -0.3740(2) 0.56954(19) 0.37974(7) 0.0415(8) Uani 1 1 d . . .
H54E H -0.4226 0.5705 0.3628 0.050 Uiso 1 1 calc R . .
C55E C -0.2875(2) 0.61900(19) 0.37691(7) 0.0420(8) Uani 1 1 d . . .
H55E H -0.2793 0.6560 0.3581 0.050 Uiso 1 1 calc R . .
C56E C -0.2130(2) 0.61557(18) 0.40092(7) 0.0350(8) Uani 1 1 d . . .
C5E C -0.3373(2) 0.46191(18) 0.46344(6) 0.0436(8) Uani 1 1 d . . .
H5EA H -0.4202 0.4627 0.4654 0.052 Uiso 1 1 calc R . .
H5EB H -0.3175 0.4955 0.4804 0.052 Uiso 1 1 calc R . .
C11 C 0.0292(6) 0.0830(5) -0.01912(17) 0.135(3) Uani 1 1 d . . .
C12 C -0.0603(6) 0.0836(4) 0.00482(17) 0.138(3) Uani 1 1 d . . .
H12 H -0.1042 0.1420 0.0088 0.165 Uiso 1 1 calc R . .
C13 C -0.0895(5) 0.0089(5) 0.02267(14) 0.162(3) Uani 1 1 d . . .
H13 H -0.1507 0.0189 0.0376 0.194 Uiso 1 1 calc R . .
C17 C 0.0583(5) 0.1635(3) -0.03717(13) 0.215(4) Uani 1 1 d . . .
H171 H 0.1208 0.1438 -0.0520 0.322 Uiso 0.50 1 calc PR Z 1
H172 H 0.0822 0.2030 -0.0230 0.322 Uiso 0.50 1 calc PR Z 1
H173 H -0.0087 0.1977 -0.0486 0.322 Uiso 0.50 1 calc PR Z 1
H174 H 0.0073 0.2182 -0.0299 0.322 Uiso 0.50 1 d PR Z 2
H175 H 0.0468 0.1611 -0.0596 0.322 Uiso 0.50 1 d PR Z 2
H176 H 0.1382 0.1665 -0.0338 0.322 Uiso 0.50 1 d PR Z 2
C21 C 0.2756(4) -0.0022(2) 0.06838(9) 0.0600(11) Uani 1 1 d . . .
C22 C 0.3113(3) -0.0271(2) 0.03811(8) 0.0648(11) Uani 1 1 d . . .
H22 H 0.2573 -0.0236 0.0223 0.078 Uiso 1 1 calc R . .
C23 C 0.4279(4) -0.0569(2) 0.03215(8) 0.0661(11) Uani 1 1 d . . .
H23 H 0.4526 -0.0716 0.0117 0.079 Uiso 1 1 calc R . .
C24 C 0.5098(3) -0.0659(2) 0.05502(8) 0.0507(10) Uani 1 1 d . . .
C25 C 0.4731(3) -0.0436(2) 0.08424(8) 0.0639(11) Uani 1 1 d . . .
H25 H 0.5266 -0.0502 0.1004 0.077 Uiso 1 1 calc R . .
C26 C 0.3555(4) -0.0107(2) 0.09048(9) 0.0658(11) Uani 1 1 d . . .
H26 H 0.3317 0.0060 0.1108 0.079 Uiso 1 1 calc R . .
C27 C 0.1516(3) 0.0307(2) 0.07474(8) 0.0832(14) Uani 1 1 d . . .
H271 H 0.1089 0.0290 0.0559 0.125 Uiso 1 1 calc R . .
H272 H 0.1382 0.0936 0.0806 0.125 Uiso 1 1 calc R . .
H273 H 0.1260 -0.0090 0.0919 0.125 Uiso 1 1 calc R . .
C28 C 0.6369(3) -0.0963(2) 0.04788(8) 0.0815(13) Uani 1 1 d . . .
H281 H 0.6482 -0.1104 0.0261 0.122 Uiso 0.50 1 calc PR A 1
H282 H 0.6682 -0.1509 0.0617 0.122 Uiso 0.50 1 calc PR A 1
H283 H 0.6762 -0.0469 0.0513 0.122 Uiso 0.50 1 calc PR A 1
H284 H 0.6804 -0.0949 0.0667 0.122 Uiso 0.50 1 d PR A 2
H285 H 0.6598 -0.0544 0.0310 0.122 Uiso 0.50 1 d PR A 2
H286 H 0.6527 -0.1588 0.0414 0.122 Uiso 0.50 1 d PR A 2
C31 C 0.5788(3) -0.0711(2) 0.42237(8) 0.0546(10) Uani 1 1 d . . .
C32 C 0.4865(3) -0.0505(2) 0.44292(8) 0.0647(11) Uani 1 1 d . . .
H32 H 0.4677 0.0083 0.4506 0.078 Uiso 1 1 calc R . .
C33 C 0.4217(3) -0.1157(2) 0.45230(7) 0.0582(10) Uani 1 1 d . . .
H33 H 0.3575 -0.1001 0.4659 0.070 Uiso 1 1 calc R . .
C34 C 0.4484(3) -0.2033(2) 0.44226(7) 0.0483(9) Uani 1 1 d . . .
C35 C 0.5399(3) -0.2236(2) 0.42204(7) 0.0547(10) Uani 1 1 d . . .
H35 H 0.5595 -0.2828 0.4148 0.066 Uiso 1 1 calc R . .
C36 C 0.6048(3) -0.1578(2) 0.41204(7) 0.0554(10) Uani 1 1 d . . .
H36 H 0.6676 -0.1729 0.3979 0.067 Uiso 1 1 calc R . .
C37 C 0.6481(3) -0.0001(2) 0.41138(8) 0.0882(14) Uani 1 1 d . . .
H371 H 0.6163 0.0570 0.4208 0.132 Uiso 0.50 1 calc PR B 1
H372 H 0.6454 0.0110 0.3886 0.132 Uiso 0.50 1 calc PR B 1
H373 H 0.7275 -0.0223 0.4177 0.132 Uiso 0.50 1 calc PR B 1
H374 H 0.7100 -0.0274 0.3974 0.132 Uiso 0.50 1 d PR B 2
H375 H 0.6809 0.0193 0.4295 0.132 Uiso 0.50 1 d PR B 2
H376 H 0.5993 0.0533 0.4001 0.132 Uiso 0.50 1 d PR B 2
C38 C 0.3787(3) -0.2742(2) 0.45260(7) 0.0654(11) Uani 1 1 d . . .
H381 H 0.4169 -0.3334 0.4456 0.098 Uiso 1 1 calc R . .
H382 H 0.3027 -0.2558 0.4435 0.098 Uiso 1 1 calc R . .
H383 H 0.3712 -0.2797 0.4754 0.098 Uiso 1 1 calc R . .

loop_
_atom_site_aniso_label
_atom_site_aniso_U_11
_atom_site_aniso_U_22
_atom_site_aniso_U_33
_atom_site_aniso_U_23
_atom_site_aniso_U_13
_atom_site_aniso_U_12
O1A 0.0362(13) 0.0360(12) 0.0366(13) -0.0050(10) 0.0027(10) -0.0113(10)
C11A 0.0278(18) 0.0284(17) 0.0333(19) 0.0032(14) 0.0001(14) -0.0028(14)
C12A 0.0246(18) 0.0256(17) 0.037(2) -0.0012(14) -0.0031(14) -0.0020(14)
C13A 0.0324(19) 0.0336(18) 0.040(2) -0.0088(15) 0.0007(15) -0.0053(15)
C14A 0.038(2) 0.048(2) 0.035(2) -0.0095(16) 0.0049(15) -0.0128(17)
C15A 0.0280(18) 0.0372(18) 0.042(2) -0.0043(15) -0.0032(15) -0.0144(15)
C16A 0.0303(19) 0.0287(17) 0.0323(19) -0.0023(14) -0.0027(14) -0.0038(14)
C1A 0.0329(19) 0.0308(17) 0.041(2) -0.0040(14) -0.0006(15) -0.0056(15)
O2A 0.0370(13) 0.0339(12) 0.0383(13) -0.0083(10) -0.0012(10) -0.0095(10)
C21A 0.0350(19) 0.0243(16) 0.0320(19) 0.0027(14) -0.0007(15) -0.0108(14)
C22A 0.0322(19) 0.0226(16) 0.0342(19) -0.0004(14) -0.0019(15) -0.0093(14)
C23A 0.036(2) 0.0375(19) 0.041(2) 0.0005(16) -0.0101(16) -0.0122(16)
C24A 0.043(2) 0.0362(19) 0.038(2) -0.0045(15) -0.0008(16) -0.0126(16)
C25A 0.034(2) 0.0263(17) 0.045(2) -0.0013(15) 0.0021(16) -0.0093(15)
C26A 0.036(2) 0.0208(16) 0.039(2) -0.0007(14) -0.0024(15) -0.0076(14)
C2A 0.0299(19) 0.0331(18) 0.043(2) -0.0053(15) -0.0037(15) -0.0131(15)
O3A 0.0357(13) 0.0337(12) 0.0413(13) -0.0022(10) -0.0061(10) -0.0020(10)
C31A 0.0281(18) 0.0383(19) 0.0296(18) 0.0035(15) -0.0005(14) -0.0102(15)
C32A 0.0226(17) 0.0270(17) 0.043(2) -0.0019(14) 0.0014(14) -0.0090(14)
C33A 0.0285(19) 0.0362(19) 0.044(2) 0.0023(16) -0.0020(15) -0.0080(15)
C34A 0.0311(19) 0.041(2) 0.037(2) 0.0015(16) -0.0052(15) -0.0068(16)
C35A 0.0292(18) 0.0388(19) 0.040(2) -0.0107(15) -0.0036(15) -0.0108(15)
C36A 0.0198(17) 0.0344(18) 0.0364(19) -0.0030(15) 0.0048(14) -0.0060(14)
C3A 0.0266(18) 0.0307(17) 0.044(2) -0.0024(15) -0.0016(14) -0.0034(14)
O4A 0.0364(13) 0.0282(11) 0.0417(13) 0.0023(9) -0.0009(10) -0.0082(10)
C41A 0.037(2) 0.0235(16) 0.0292(18) -0.0022(13) 0.0047(15) -0.0007(15)
C42A 0.0335(19) 0.0251(17) 0.0320(18) -0.0039(14) 0.0064(14) -0.0073(14)
C43A 0.0365(19) 0.0247(17) 0.041(2) -0.0038(14) 0.0022(15) -0.0105(14)
C44A 0.046(2) 0.0250(17) 0.039(2) 0.0033(14) -0.0039(16) -0.0064(15)
C45A 0.037(2) 0.0329(18) 0.039(2) 0.0000(15) -0.0058(15) -0.0061(15)
C46A 0.0315(19) 0.0278(17) 0.0380(19) -0.0079(14) 0.0045(15) -0.0071(15)
C4A 0.039(2) 0.0268(17) 0.0324(18) -0.0040(13) -0.0047(15) -0.0081(15)
O5A 0.0358(13) 0.0335(12) 0.0382(13) -0.0021(9) -0.0011(10) -0.0090(10)
C51A 0.0340(19) 0.0294(18) 0.0267(18) -0.0011(13) -0.0044(14) -0.0149(15)
C52A 0.0269(18) 0.0318(17) 0.0276(18) -0.0017(13) -0.0063(14) -0.0080(14)
C53A 0.0323(19) 0.043(2) 0.0354(19) -0.0038(15) -0.0036(15) -0.0129(16)
C54A 0.044(2) 0.037(2) 0.038(2) -0.0016(15) 0.0014(16) -0.0180(17)
C55A 0.041(2) 0.0259(17) 0.041(2) -0.0056(14) -0.0075(16) -0.0059(15)
C56A 0.0352(19) 0.0319(18) 0.0243(17) -0.0013(13) -0.0053(14) -0.0116(15)
C5A 0.0268(18) 0.0393(18) 0.0349(19) -0.0016(15) -0.0011(14) -0.0093(15)
O1B 0.0366(13) 0.0403(13) 0.0388(13) -0.0006(10) -0.0001(10) -0.0083(10)
C11B 0.0310(19) 0.039(2) 0.039(2) -0.0061(16) -0.0062(15) -0.0063(16)
C12B 0.0320(19) 0.0394(19) 0.036(2) 0.0006(16) -0.0108(15) -0.0147(16)
C13B 0.039(2) 0.039(2) 0.039(2) 0.0021(15) -0.0089(16) -0.0170(16)
C14B 0.0284(19) 0.042(2) 0.048(2) -0.0067(16) -0.0035(16) -0.0119(15)
C15B 0.035(2) 0.047(2) 0.038(2) -0.0108(16) -0.0015(15) -0.0160(17)
C16B 0.0321(19) 0.0398(19) 0.034(2) -0.0011(15) -0.0060(15) -0.0126(15)
C1B 0.041(2) 0.044(2) 0.039(2) -0.0054(16) -0.0036(16) -0.0174(16)
O2B 0.0348(13) 0.0331(12) 0.0426(13) 0.0052(10) 0.0016(10) -0.0071(10)
C21B 0.0252(18) 0.0287(17) 0.038(2) 0.0066(14) 0.0005(14) -0.0064(14)
C22B 0.0255(18) 0.0361(18) 0.0358(19) -0.0035(15) 0.0034(14) -0.0092(14)
C23B 0.0332(19) 0.0382(19) 0.040(2) 0.0052(16) -0.0056(15) -0.0096(16)
C24B 0.038(2) 0.0363(19) 0.047(2) 0.0053(16) -0.0008(16) -0.0148(16)
C25B 0.0326(19) 0.0348(19) 0.054(2) -0.0072(16) 0.0044(16) -0.0121(15)
C26B 0.0281(18) 0.0355(18) 0.037(2) -0.0032(15) 0.0016(14) -0.0124(15)
C2B 0.0353(19) 0.0347(18) 0.0334(19) 0.0015(14) -0.0001(14) -0.0033(15)
O3B 0.0278(12) 0.0306(11) 0.0432(13) 0.0007(9) -0.0027(10) -0.0035(9)
C31B 0.036(2) 0.0316(18) 0.0274(18) -0.0060(14) -0.0016(14) 0.0016(15)
C32B 0.0311(19) 0.0289(17) 0.0367(19) -0.0067(14) 0.0009(15) -0.0060(15)
C33B 0.0279(19) 0.0393(19) 0.041(2) -0.0038(15) 0.0022(15) -0.0085(15)
C34B 0.033(2) 0.0343(19) 0.043(2) -0.0013(15) -0.0062(15) 0.0005(15)
C35B 0.037(2) 0.0297(17) 0.0332(19) -0.0019(14) 0.0001(15) -0.0063(15)
C36B 0.0301(19) 0.0342(18) 0.0328(18) -0.0073(14) -0.0022(14) -0.0073(15)
C3B 0.0318(19) 0.0342(18) 0.043(2) -0.0056(15) -0.0009(15) -0.0101(15)
O4B 0.0330(13) 0.0352(12) 0.0405(13) -0.0004(9) 0.0005(10) -0.0053(10)
C41B 0.0254(19) 0.0235(16) 0.051(2) 0.0001(15) 0.0008(16) -0.0052(14)
C42B 0.038(2) 0.0247(17) 0.038(2) -0.0042(14) 0.0008(15) -0.0056(15)
C43B 0.044(2) 0.0362(19) 0.045(2) -0.0007(16) 0.0051(17) -0.0150(16)
C44B 0.031(2) 0.041(2) 0.057(2) -0.0048(17) 0.0043(17) -0.0122(16)
C45B 0.039(2) 0.0326(18) 0.047(2) -0.0027(15) -0.0076(16) -0.0083(16)
C46B 0.0326(19) 0.0229(16) 0.042(2) -0.0027(14) 0.0011(16) -0.0047(14)
C4B 0.039(2) 0.0314(18) 0.042(2) 0.0063(15) 0.0044(15) -0.0089(15)
O5B 0.0374(13) 0.0368(12) 0.0366(13) -0.0004(10) 0.0030(10) -0.0038(10)
C51B 0.0292(19) 0.0351(18) 0.0246(18) 0.0059(14) -0.0017(14) -0.0003(15)
C52B 0.0315(19) 0.0342(18) 0.0309(19) 0.0037(15) -0.0047(14) -0.0020(15)
C53B 0.042(2) 0.0386(19) 0.0263(19) 0.0004(14) -0.0001(15) -0.0053(16)
C54B 0.041(2) 0.048(2) 0.036(2) -0.0003(16) 0.0069(16) -0.0058(17)
C55B 0.038(2) 0.042(2) 0.040(2) 0.0035(16) 0.0046(16) -0.0122(16)
C56B 0.036(2) 0.0291(17) 0.033(2) 0.0045(14) 0.0005(15) -0.0019(15)
C5B 0.038(2) 0.047(2) 0.0319(19) -0.0046(15) -0.0040(15) -0.0056(16)
O1C 0.0416(13) 0.0326(12) 0.0377(13) -0.0032(10) -0.0048(10) -0.0026(10)
C11C 0.0226(18) 0.044(2) 0.036(2) -0.0011(15) 0.0003(14) -0.0120(15)
C12C 0.0278(18) 0.0329(18) 0.038(2) -0.0003(15) 0.0019(15) -0.0071(15)
C13C 0.0324(19) 0.0376(19) 0.045(2) -0.0078(16) 0.0051(16) -0.0075(15)
C14C 0.038(2) 0.043(2) 0.042(2) -0.0067(16) -0.0029(16) -0.0094(16)
C15C 0.0264(18) 0.0384(19) 0.039(2) 0.0004(15) -0.0040(15) -0.0045(15)
C16C 0.0267(18) 0.0302(17) 0.041(2) -0.0039(15) 0.0055(15) -0.0030(14)
C1C 0.0293(19) 0.0387(19) 0.044(2) -0.0038(15) 0.0034(15) -0.0002(15)
O2C 0.0361(13) 0.0352(12) 0.0430(13) -0.0049(10) -0.0034(10) -0.0013(10)
C21C 0.0281(19) 0.0318(18) 0.041(2) -0.0071(15) -0.0039(15) 0.0018(15)
C22C 0.0278(18) 0.0276(17) 0.0376(19) 0.0036(15) -0.0088(14) -0.0037(14)
C23C 0.036(2) 0.0295(18) 0.054(2) 0.0036(16) -0.0094(17) -0.0029(15)
C24C 0.045(2) 0.0299(19) 0.049(2) -0.0076(16) -0.0014(17) 0.0004(16)
C25C 0.033(2) 0.041(2) 0.042(2) -0.0043(16) -0.0027(15) 0.0046(16)
C26C 0.0261(18) 0.0341(19) 0.042(2) -0.0035(15) -0.0075(15) 0.0010(15)
C2C 0.038(2) 0.0315(18) 0.041(2) 0.0034(15) -0.0096(16) -0.0031(15)
O3C 0.0344(13) 0.0390(12) 0.0399(13) -0.0034(10) -0.0033(10) -0.0077(10)
C31C 0.035(2) 0.0317(18) 0.0324(19) 0.0019(14) -0.0091(15) -0.0092(16)
C32C 0.036(2) 0.0325(18) 0.0333(19) 0.0040(14) -0.0051(15) -0.0055(16)
C33C 0.0312(19) 0.044(2) 0.0359(19) 0.0086(15) -0.0045(15) -0.0076(16)
C34C 0.046(2) 0.0356(19) 0.044(2) 0.0045(16) -0.0095(17) -0.0119(17)
C35C 0.041(2) 0.0312(18) 0.042(2) 0.0030(15) -0.0047(16) -0.0054(16)
C36C 0.0320(19) 0.0368(19) 0.0317(18) 0.0064(14) -0.0070(14) -0.0062(16)
C3C 0.0283(18) 0.0418(19) 0.0361(19) -0.0005(15) 0.0014(14) -0.0071(15)
O4C 0.0333(13) 0.0405(12) 0.0393(13) -0.0025(10) -0.0016(10) -0.0093(10)
C41C 0.0220(18) 0.0419(19) 0.0372(19) -0.0124(15) 0.0014(14) -0.0069(15)
C42C 0.0270(18) 0.0288(17) 0.0346(19) -0.0097(14) 0.0082(14) -0.0008(14)
C43C 0.0277(19) 0.0352(19) 0.040(2) -0.0059(15) 0.0040(15) -0.0031(15)
C44C 0.033(2) 0.042(2) 0.040(2) -0.0110(16) -0.0005(15) -0.0042(16)
C45C 0.035(2) 0.0302(18) 0.043(2) -0.0105(15) 0.0034(15) -0.0046(15)
C46C 0.0281(19) 0.0318(18) 0.0344(19) -0.0089(14) 0.0055(14) -0.0016(15)
C4C 0.0304(18) 0.0302(18) 0.049(2) -0.0092(15) -0.0031(15) -0.0028(15)
O5C 0.0310(12) 0.0329(12) 0.0446(13) -0.0023(10) -0.0046(10) -0.0005(10)
C51C 0.038(2) 0.0228(16) 0.039(2) -0.0039(14) -0.0059(15) -0.0091(15)
C52C 0.038(2) 0.0261(17) 0.038(2) -0.0009(14) -0.0015(15) -0.0119(15)
C53C 0.042(2) 0.0286(17) 0.0358(19) -0.0052(14) -0.0016(15) -0.0045(15)
C54C 0.037(2) 0.0258(17) 0.045(2) 0.0011(15) -0.0099(16) -0.0050(15)
C55C 0.0286(19) 0.0254(17) 0.054(2) -0.0051(15) -0.0002(16) -0.0028(14)
C56C 0.0345(19) 0.0229(16) 0.040(2) -0.0046(14) -0.0001(15) -0.0059(14)
C5C 0.0350(19) 0.0333(18) 0.039(2) -0.0015(14) 0.0008(15) -0.0070(15)
O1D 0.0364(13) 0.0308(12) 0.0442(13) -0.0031(10) -0.0011(10) -0.0064(10)
C11D 0.0229(18) 0.0260(18) 0.049(2) -0.0009(15) 0.0010(15) -0.0022(14)
C12D 0.0235(18) 0.0266(17) 0.044(2) -0.0009(15) -0.0026(15) 0.0002(14)
C13D 0.0308(19) 0.0335(18) 0.043(2) -0.0030(16) -0.0043(15) 0.0044(15)
C14D 0.032(2) 0.0278(18) 0.054(2) 0.0092(16) -0.0004(16) -0.0030(15)
C15D 0.0271(18) 0.0287(18) 0.058(2) -0.0051(16) -0.0046(16) -0.0038(14)
C16D 0.0240(18) 0.0295(18) 0.045(2) -0.0036(15) -0.0003(14) 0.0024(14)
C1D 0.0269(18) 0.0364(18) 0.047(2) -0.0022(15) -0.0062(15) -0.0016(15)
O2D 0.0405(13) 0.0350(12) 0.0338(13) -0.0028(9) -0.0032(10) -0.0100(10)
C21D 0.0268(18) 0.0312(18) 0.038(2) -0.0019(15) -0.0039(14) -0.0111(14)
C22D 0.0327(19) 0.0313(18) 0.035(2) -0.0027(15) -0.0042(14) -0.0097(15)
C23D 0.036(2) 0.0364(19) 0.044(2) -0.0113(15) 0.0018(15) -0.0091(15)
C24D 0.046(2) 0.042(2) 0.034(2) -0.0053(16) -0.0014(16) -0.0069(17)
C25D 0.0310(19) 0.0357(19) 0.045(2) 0.0067(16) -0.0067(15) -0.0049(15)
C26D 0.0252(18) 0.0312(18) 0.0357(19) -0.0016(14) -0.0041(14) -0.0055(14)
C2D 0.041(2) 0.0280(17) 0.0347(19) -0.0082(14) -0.0014(15) -0.0105(15)
O3D 0.0369(13) 0.0309(12) 0.0393(13) -0.0009(9) -0.0020(10) -0.0065(10)
C31D 0.034(2) 0.0245(17) 0.043(2) -0.0031(15) 0.0040(16) -0.0053(14)
C32D 0.038(2) 0.0251(17) 0.044(2) -0.0016(15) -0.0036(16) -0.0057(15)
C33D 0.037(2) 0.0370(19) 0.055(2) -0.0075(17) -0.0050(18) -0.0032(16)
C34D 0.041(2) 0.044(2) 0.045(2) -0.0096(16) 0.0024(17) -0.0049(17)
C35D 0.045(2) 0.041(2) 0.040(2) -0.0081(16) -0.0038(17) -0.0071(17)
C36D 0.0315(19) 0.0247(17) 0.042(2) -0.0044(14) -0.0028(16) -0.0042(14)
C3D 0.037(2) 0.0307(18) 0.047(2) 0.0010(15) -0.0031(16) -0.0018(15)
O4D 0.0426(14) 0.0371(12) 0.0440(13) -0.0069(10) 0.0034(10) -0.0129(11)
C41D 0.0304(19) 0.0379(19) 0.0316(19) 0.0043(15) -0.0037(15) -0.0087(16)
C42D 0.034(2) 0.0353(19) 0.0332(19) -0.0010(15) -0.0031(15) -0.0072(16)
C43D 0.042(2) 0.0366(19) 0.043(2) -0.0062(16) -0.0125(16) -0.0102(17)
C44D 0.038(2) 0.044(2) 0.059(2) -0.0046(18) -0.0070(18) -0.0146(17)
C45D 0.034(2) 0.043(2) 0.044(2) -0.0063(16) -0.0049(16) -0.0064(16)
C46D 0.037(2) 0.0350(19) 0.036(2) 0.0033(15) -0.0088(15) -0.0045(16)
C4D 0.046(2) 0.042(2) 0.0314(19) -0.0018(15) -0.0066(15) -0.0128(16)
O5D 0.0472(14) 0.0349(12) 0.0421(13) -0.0086(10) 0.0019(10) -0.0131(11)
C51D 0.038(2) 0.0310(18) 0.0370(19) -0.0094(15) 0.0055(15) -0.0117(16)
C52D 0.039(2) 0.0361(19) 0.0350(19) -0.0128(15) 0.0041(15) -0.0107(16)
C53D 0.042(2) 0.0312(18) 0.048(2) -0.0086(15) 0.0028(17) -0.0052(16)
C54D 0.048(2) 0.036(2) 0.056(2) -0.0102(17) 0.0003(18) -0.0153(17)
C55D 0.040(2) 0.044(2) 0.048(2) -0.0113(17) -0.0044(16) -0.0075(17)
C56D 0.039(2) 0.0353(19) 0.0338(19) -0.0094(15) 0.0054(15) -0.0075(16)
C5D 0.035(2) 0.0261(17) 0.050(2) -0.0084(15) 0.0054(16) -0.0040(15)
O1E 0.0550(15) 0.0401(13) 0.0464(14) -0.0019(11) -0.0025(11) -0.0030(12)
C11E 0.046(2) 0.0324(19) 0.040(2) -0.0072(16) 0.0046(17) -0.0027(17)
C12E 0.049(2) 0.038(2) 0.041(2) -0.0070(16) 0.0042(17) 0.0004(17)
C13E 0.059(2) 0.037(2) 0.044(2) -0.0016(17) 0.0078(18) 0.0022(18)
C14E 0.055(2) 0.050(2) 0.041(2) -0.0031(17) -0.0007(18) -0.0125(19)
C15E 0.053(2) 0.044(2) 0.043(2) 0.0011(17) -0.0010(17) -0.0029(18)
C16E 0.042(2) 0.0353(19) 0.037(2) -0.0002(15) 0.0019(16) -0.0038(16)
C1E 0.055(2) 0.039(2) 0.038(2) -0.0038(15) 0.0003(17) 0.0033(17)
O2E 0.0598(16) 0.0365(13) 0.0604(15) -0.0106(11) -0.0140(12) 0.0018(12)
C21E 0.053(2) 0.039(2) 0.034(2) -0.0048(16) -0.0099(17) 0.0010(18)
C22E 0.049(2) 0.042(2) 0.040(2) -0.0028(16) -0.0144(17) -0.0012(18)
C23E 0.049(2) 0.050(2) 0.044(2) 0.0010(17) -0.0059(18) 0.0063(19)
C24E 0.054(2) 0.039(2) 0.052(2) 0.0046(17) -0.0006(18) 0.0028(19)
C25E 0.058(2) 0.042(2) 0.042(2) 0.0016(16) 0.0037(17) -0.0030(18)
C26E 0.051(2) 0.040(2) 0.034(2) -0.0024(16) -0.0021(16) 0.0037(18)
C2E 0.043(2) 0.050(2) 0.055(2) -0.0099(18) -0.0150(18) 0.0026(18)
O3E 0.0461(15) 0.0459(14) 0.0666(16) -0.0146(12) -0.0049(12) 0.0060(12)
C31E 0.029(2) 0.045(2) 0.063(3) -0.0168(18) -0.0086(18) 0.0024(17)
C32E 0.035(2) 0.047(2) 0.057(2) -0.0102(18) -0.0050(18) -0.0065(17)
C33E 0.047(2) 0.048(2) 0.058(2) -0.0097(18) -0.0030(18) -0.0035(18)
C34E 0.047(2) 0.045(2) 0.062(3) -0.0140(18) -0.0044(19) -0.0035(18)
C35E 0.047(2) 0.040(2) 0.061(3) -0.0077(19) -0.0093(19) -0.0033(17)
C36E 0.039(2) 0.044(2) 0.050(2) -0.0108(18) -0.0108(17) -0.0009(17)
C3E 0.042(2) 0.037(2) 0.062(2) -0.0067(17) -0.0071(18) -0.0036(17)
O4E 0.0426(14) 0.0469(13) 0.0486(14) -0.0100(11) -0.0072(11) -0.0031(11)
C41E 0.045(2) 0.0286(18) 0.041(2) -0.0069(15) -0.0037(17) -0.0095(16)
C42E 0.035(2) 0.0211(16) 0.047(2) -0.0015(15) -0.0026(16) -0.0040(14)
C43E 0.036(2) 0.0327(18) 0.047(2) 0.0020(16) -0.0080(16) -0.0068(16)
C44E 0.042(2) 0.040(2) 0.048(2) -0.0097(16) 0.0003(17) -0.0042(17)
C45E 0.039(2) 0.038(2) 0.063(2) -0.0087(18) 0.0022(18) -0.0072(17)
C46E 0.040(2) 0.0306(18) 0.048(2) -0.0036(16) -0.0003(17) -0.0072(16)
C4E 0.039(2) 0.0293(17) 0.049(2) -0.0029(15) -0.0028(16) -0.0027(15)
O5E 0.0431(14) 0.0444(13) 0.0451(14) -0.0037(10) -0.0092(11) -0.0077(11)
C51E 0.0287(19) 0.0348(19) 0.045(2) -0.0081(16) -0.0040(16) 0.0012(15)
C52E 0.039(2) 0.0318(18) 0.037(2) -0.0012(15) -0.0011(16) -0.0024(16)
C53E 0.033(2) 0.0378(19) 0.050(2) -0.0061(16) -0.0008(16) -0.0013(15)
C54E 0.038(2) 0.042(2) 0.042(2) -0.0010(16) -0.0082(16) -0.0031(16)
C55E 0.038(2) 0.040(2) 0.043(2) 0.0013(16) 0.0000(17) 0.0009(16)
C56E 0.0324(19) 0.0292(17) 0.041(2) -0.0033(15) -0.0013(16) -0.0009(15)
C5E 0.040(2) 0.042(2) 0.045(2) -0.0039(16) 0.0025(16) -0.0018(16)
C11 0.122(6) 0.115(6) 0.161(7) -0.047(5) -0.084(5) 0.025(5)
C12 0.146(7) 0.091(5) 0.169(7) -0.020(5) -0.095(5) 0.013(5)
C13 0.184(6) 0.088(4) 0.193(7) -0.042(5) -0.081(5) 0.046(5)
C17 0.283(8) 0.081(4) 0.276(8) 0.002(5) -0.178(7) -0.003(5)
C21 0.097(3) 0.036(2) 0.052(3) 0.0088(19) -0.008(2) -0.029(2)
C22 0.084(3) 0.046(2) 0.062(3) 0.010(2) 0.001(2) -0.015(2)
C23 0.108(4) 0.043(2) 0.051(3) -0.0039(19) -0.014(3) -0.021(2)
C24 0.078(3) 0.032(2) 0.044(2) -0.0072(17) -0.001(2) -0.0143(19)
C25 0.098(3) 0.038(2) 0.060(3) 0.0082(19) -0.016(2) -0.027(2)
C26 0.100(4) 0.036(2) 0.065(3) -0.0083(19) 0.015(3) -0.023(2)
C27 0.081(3) 0.041(2) 0.117(4) 0.011(2) 0.019(3) -0.002(2)
C28 0.105(4) 0.052(3) 0.090(3) -0.015(2) -0.011(3) -0.014(3)
C31 0.064(3) 0.044(2) 0.052(3) -0.0005(19) -0.005(2) -0.003(2)
C32 0.086(3) 0.042(2) 0.060(3) -0.003(2) -0.007(2) 0.000(2)
C33 0.062(3) 0.058(2) 0.045(2) -0.0034(19) 0.0020(19) 0.009(2)
C34 0.045(2) 0.046(2) 0.049(2) -0.0047(18) 0.0049(17) 0.0005(18)
C35 0.048(2) 0.044(2) 0.068(3) -0.0090(19) 0.0080(19) -0.0016(18)
C36 0.043(2) 0.048(2) 0.070(3) -0.003(2) 0.0046(19) -0.0002(19)
C37 0.121(4) 0.077(3) 0.079(3) 0.016(2) -0.016(3) -0.056(3)
C38 0.060(3) 0.078(3) 0.060(3) -0.008(2) 0.011(2) -0.020(2)

loop_
_atom_type_symbol
_atom_type_description
_atom_type_scat_dispersion_real
_atom_type_scat_dispersion_imag
_atom_type_scat_source
C C 0.0181 0.0091 'International Tables Vol C Tables 4.2.6.8 and 6.1.1.4'
H H 0.0000 0.0000 'International Tables Vol C Tables 4.2.6.8 and 6.1.1.4'
O O 0.0492 0.0322 'International Tables Vol C Tables 4.2.6.8 and 6.1.1.4'

loop_
_geom_angle_atom_site_label_1
_geom_angle_atom_site_label_2
_geom_angle_atom_site_label_3
_geom_angle
_geom_angle_site_symmetry_1
_geom_angle_site_symmetry_3
C16A C11A C12A 122.3(3) . .
C16A C11A O1A 118.2(3) . .
C12A C11A O1A 119.3(3) . .
C13A C12A C11A 117.2(3) . .
C13A C12A C1A 120.5(3) . .
C11A C12A C1A 122.0(3) . .
C14A C13A C12A 121.8(3) . .
C15A C14A C13A 118.8(3) . .
C14A C15A C16A 122.0(3) . .
C15A C16A C11A 117.3(3) . .
C15A C16A C5A 120.5(3) . .
C11A C16A C5A 122.0(3) . .
C26A C1A C12A 116.5(2) . .
O2A C21A C22A 119.8(3) . .
O2A C21A C26A 118.5(3) . .
C22A C21A C26A 121.6(3) . .
C23A C22A C21A 118.3(3) . .
C23A C22A C2A 120.1(3) . .
C21A C22A C2A 121.4(3) . .
C24A C23A C22A 121.2(3) . .
C25A C24A C23A 119.4(3) . .
C24A C25A C26A 121.6(3) . .
C21A C26A C25A 117.7(3) . .
C21A C26A C1A 121.8(3) . .
C25A C26A C1A 120.4(3) . .
C36A C2A C22A 116.1(2) . .
O3A C31A C32A 119.7(3) . .
O3A C31A C36A 118.6(2) . .
C32A C31A C36A 121.6(2) . .
C33A C32A C31A 117.3(3) . .
C33A C32A C3A 120.7(2) . .
C31A C32A C3A 121.9(2) . .
C34A C33A C32A 121.8(3) . .
C33A C34A C35A 119.3(3) . .
C36A C35A C34A 121.2(3) . .
C35A C36A C31A 118.2(3) . .
C35A C36A C2A 120.3(3) . .
C31A C36A C2A 121.3(2) . .
C32A C3A C46A 115.7(2) . .
C46A C41A C42A 122.0(2) . .
C46A C41A O4A 119.1(3) . .
C42A C41A O4A 118.9(2) . .
C43A C42A C41A 117.8(3) . .
C43A C42A C4A 119.8(3) . .
C41A C42A C4A 122.4(2) . .
C44A C43A C42A 121.2(3) . .
C45A C44A C43A 119.7(3) . .
C44A C45A C46A 120.7(3) . .
C45A C46A C41A 118.3(3) . .
C45A C46A C3A 119.7(3) . .
C41A C46A C3A 121.8(2) . .
C56A C4A C42A 115.4(2) . .
C52A C51A O5A 119.1(2) . .
C52A C51A C56A 122.4(3) . .
O5A C51A C56A 118.5(3) . .
C51A C52A C53A 117.8(3) . .
C51A C52A C5A 122.1(3) . .
C53A C52A C5A 120.0(3) . .
C54A C53A C52A 121.6(3) . .
C53A C54A C55A 118.8(3) . .
C54A C55A C56A 121.6(3) . .
C55A C56A C51A 117.6(3) . .
C55A C56A C4A 120.3(3) . .
C51A C56A C4A 122.0(3) . .
C52A C5A C16A 116.5(2) . .
C12B C11B C16B 122.5(3) . .
C12B C11B O1B 118.5(3) . .
C16B C11B O1B 118.9(3) . .
C13B C12B C11B 117.0(3) . .
C13B C12B C1B 120.5(3) . .
C11B C12B C1B 122.3(3) . .
C14B C13B C12B 121.7(3) . .
C13B C14B C15B 119.1(3) . .
C14B C15B C16B 121.8(3) . .
C15B C16B C11B 117.0(3) . .
C15B C16B C5B 120.9(3) . .
C11B C16B C5B 121.9(3) . .
C26B C1B C12B 116.3(2) . .
C26B C21B C22B 122.5(3) . .
C26B C21B O2B 118.8(2) . .
C22B C21B O2B 118.6(3) . .
C21B C22B C23B 118.0(3) . .
C21B C22B C2B 122.1(2) . .
C23B C22B C2B 120.0(3) . .
C24B C23B C22B 120.3(3) . .
C23B C24B C25B 120.7(3) . .
C24B C25B C26B 120.6(3) . .
C21B C26B C25B 117.9(3) . .
C21B C26B C1B 121.4(3) . .
C25B C26B C1B 120.7(3) . .
C22B C2B C36B 115.2(2) . .
C32B C31B C36B 122.7(3) . .
C32B C31B O3B 119.3(2) . .
C36B C31B O3B 117.9(3) . .
C31B C32B C33B 117.6(3) . .
C31B C32B C3B 121.8(2) . .
C33B C32B C3B 120.5(3) . .
C34B C33B C32B 120.6(3) . .
C35B C34B C33B 120.3(3) . .
C34B C35B C36B 121.0(3) . .
C31B C36B C35B 116.9(3) . .
C31B C36B C2B 122.9(3) . .
C35B C36B C2B 120.1(3) . .
C46B C3B C32B 117.1(2) . .
C42B C41B C46B 122.1(3) . .
C42B C41B O4B 118.9(3) . .
C46B C41B O4B 119.0(3) . .
C41B C42B C43B 117.8(3) . .
C41B C42B C4B 122.7(3) . .
C43B C42B C4B 119.5(3) . .
C44B C43B C42B 120.7(3) . .
C45B C44B C43B 120.1(3) . .
C44B C45B C46B 120.5(3) . .
C45B C46B C41B 118.5(3) . .
C45B C46B C3B 119.7(3) . .
C41B C46B C3B 121.7(3) . .
C56B C4B C42B 114.9(2) . .
C56B C51B C52B 122.7(3) . .
C56B C51B O5B 118.3(3) . .
C52B C51B O5B 119.0(3) . .
C51B C52B C53B 117.2(3) . .
C51B C52B C5B 122.4(3) . .
C53B C52B C5B 120.4(3) . .
C54B C53B C52B 121.6(3) . .
C53B C54B C55B 118.8(3) . .
C54B C55B C56B 121.5(3) . .
C51B C56B C55B 118.0(3) . .
C51B C56B C4B 122.4(3) . .
C55B C56B C4B 119.6(3) . .
C52B C5B C16B 116.7(2) . .
C12C C11C O1C 119.0(2) . .
C12C C11C C16C 121.4(3) . .
O1C C11C C16C 119.6(3) . .
C13C C12C C11C 118.0(3) . .
C13C C12C C1C 120.7(3) . .
C11C C12C C1C 121.2(3) . .
C12C C13C C14C 121.5(3) . .
C15C C14C C13C 118.6(3) . .
C16C C15C C14C 121.6(3) . .
C15C C16C C11C 118.0(3) . .
C15C C16C C5C 120.3(3) . .
C11C C16C C5C 121.4(3) . .
C26C C1C C12C 116.7(2) . .
C26C C21C O2C 120.3(3) . .
C26C C21C C22C 121.7(3) . .
O2C C21C C22C 118.0(3) . .
C23C C22C C21C 117.9(3) . .
C23C C22C C2C 121.1(3) . .
C21C C22C C2C 121.1(3) . .
C24C C23C C22C 121.6(3) . .
C23C C24C C25C 119.1(3) . .
C24C C25C C26C 121.6(3) . .
C25C C26C C21C 118.0(3) . .
C25C C26C C1C 119.9(3) . .
C21C C26C C1C 122.0(3) . .
C22C C2C C36C 114.0(2) . .
C36C C31C C32C 121.6(3) . .
C36C C31C O3C 120.2(3) . .
C32C C31C O3C 118.2(3) . .
C33C C32C C31C 118.3(3) . .
C33C C32C C3C 120.5(3) . .
C31C C32C C3C 121.2(3) . .
C34C C33C C32C 120.2(3) . .
C35C C34C C33C 119.7(3) . .
C34C C35C C36C 121.4(3) . .
C35C C36C C31C 118.0(3) . .
C35C C36C C2C 119.6(3) . .
C31C C36C C2C 122.3(3) . .
C32C C3C C46C 116.1(2) . .
C46C C41C O4C 120.8(2) . .
C46C C41C C42C 121.2(3) . .
O4C C41C C42C 118.0(3) . .
C43C C42C C41C 118.6(3) . .
C43C C42C C4C 120.0(2) . .
C41C C42C C4C 121.4(3) . .
C42C C43C C44C 121.3(3) . .
C43C C44C C45C 118.5(3) . .
C46C C45C C44C 121.8(3) . .
C45C C46C C41C 118.0(3) . .
C45C C46C C3C 120.7(3) . .
C41C C46C C3C 121.1(3) . .
C56C C4C C42C 115.1(2) . .
C52C C51C C56C 122.5(3) . .
C52C C51C O5C 117.9(3) . .
C56C C51C O5C 119.5(3) . .
C51C C52C C53C 117.5(3) . .
C51C C52C C5C 121.5(3) . .
C53C C52C C5C 120.9(3) . .
C54C C53C C52C 121.1(3) . .
C55C C54C C53C 120.1(3) . .
C54C C55C C56C 120.9(3) . .
C51C C56C C55C 117.7(3) . .
C51C C56C C4C 122.1(2) . .
C55C C56C C4C 120.2(3) . .
C52C C5C C16C 116.3(2) . .
C12D C11D C16D 122.5(3) . .
C12D C11D O1D 119.4(3) . .
C16D C11D O1D 117.9(3) . .
C11D C12D C13D 117.9(3) . .
C11D C12D C1D 121.1(3) . .
C13D C12D C1D 120.9(3) . .
C14D C13D C12D 121.2(3) . .
C13D C14D C15D 119.7(3) . .
C14D C15D C16D 120.6(3) . .
C11D C16D C15D 117.2(3) . .
C11D C16D C5D 123.0(3) . .
C15D C16D C5D 119.4(3) . .
C26D C1D C12D 117.7(2) . .
C22D C21D O2D 118.9(2) . .
C22D C21D C26D 121.9(3) . .
O2D C21D C26D 119.2(3) . .
C21D C22D C23D 118.7(3) . .
C21D C22D C2D 122.3(3) . .
C23D C22D C2D 119.0(3) . .
C22D C23D C24D 120.9(3) . .
C25D C24D C23D 119.0(3) . .
C26D C25D C24D 121.6(3) . .
C25D C26D C21D 117.9(3) . .
C25D C26D C1D 120.7(2) . .
C21D C26D C1D 121.3(3) . .
C22D C2D C36D 115.3(2) . .
C32D C31D C36D 122.2(3) . .
C32D C31D O3D 118.9(3) . .
C36D C31D O3D 118.9(3) . .
C33D C32D C31D 117.7(3) . .
C33D C32D C3D 120.6(3) . .
C31D C32D C3D 121.8(3) . .
C34D C33D C32D 120.9(3) . .
C35D C34D C33D 119.6(3) . .
C34D C35D C36D 121.4(3) . .
C35D C36D C31D 117.8(3) . .
C35D C36D C2D 120.0(3) . .
C31D C36D C2D 122.1(3) . .
C32D C3D C46D 116.3(2) . .
C42D C41D C46D 121.2(3) . .
C42D C41D O4D 119.0(3) . .
C46D C41D O4D 119.7(3) . .
C43D C42D C41D 117.9(3) . .
C43D C42D C4D 119.4(3) . .
C41D C42D C4D 122.7(3) . .
C44D C43D C42D 121.8(3) . .
C43D C44D C45D 118.7(3) . .
C46D C45D C44D 121.3(3) . .
C45D C46D C41D 118.2(3) . .
C45D C46D C3D 119.2(3) . .
C41D C46D C3D 122.6(3) . .
C56D C4D C42D 114.1(2) . .
C56D C51D O5D 119.1(3) . .
C56D C51D C52D 122.0(3) . .
O5D C51D C52D 118.8(3) . .
C53D C52D C51D 118.2(3) . .
C53D C52D C5D 120.0(3) . .
C51D C52D C5D 121.7(3) . .
C54D C53D C52D 121.3(3) . .
C53D C54D C55D 119.2(3) . .
C54D C55D C56D 121.3(3) . .
C51D C56D C55D 117.9(3) . .
C51D C56D C4D 121.7(3) . .
C55D C56D C4D 120.4(3) . .
C52D C5D C16D 116.3(2) . .
O1E C11E C12E 119.1(3) . .
O1E C11E C16E 118.6(3) . .
C12E C11E C16E 122.2(3) . .
C11E C12E C13E 116.7(3) . .
C11E C12E C1E 122.8(3) . .
C13E C12E C1E 120.2(3) . .
C14E C13E C12E 122.0(3) . .
C13E C14E C15E 118.8(3) . .
C14E C15E C16E 121.4(3) . .
C15E C16E C11E 118.0(3) . .
C15E C16E C5E 119.1(3) . .
C11E C16E C5E 122.5(3) . .
C26E C1E C12E 116.7(3) . .
C26E C21E C22E 123.0(3) . .
C26E C21E O2E 118.3(3) . .
C22E C21E O2E 118.7(3) . .
C23E C22E C21E 116.8(3) . .
C23E C22E C2E 120.5(3) . .
C21E C22E C2E 122.6(3) . .
C24E C23E C22E 121.7(3) . .
C23E C24E C25E 119.5(3) . .
C26E C25E C24E 120.7(3) . .
C25E C26E C21E 118.1(3) . .
C25E C26E C1E 120.2(3) . .
C21E C26E C1E 121.6(3) . .
C36E C2E C22E 114.7(3) . .
C32E C31E C36E 123.6(3) . .
C32E C31E O3E 119.8(3) . .
C36E C31E O3E 116.6(3) . .
C31E C32E C33E 116.9(3) . .
C31E C32E C3E 122.1(3) . .
C33E C32E C3E 120.8(3) . .
C34E C33E C32E 121.8(3) . .
C35E C34E C33E 119.1(3) . .
C34E C35E C36E 121.3(3) . .
C31E C36E C35E 116.9(3) . .
C31E C36E C2E 123.1(3) . .
C35E C36E C2E 119.9(3) . .
C46E C3E C32E 115.0(3) . .
C46E C41E O4E 119.8(3) . .
C46E C41E C42E 121.3(3) . .
O4E C41E C42E 118.9(3) . .
C43E C42E C41E 117.5(3) . .
C43E C42E C4E 120.0(3) . .
C41E C42E C4E 122.5(3) . .
C44E C43E C42E 122.5(3) . .
C43E C44E C45E 118.1(3) . .
C46E C45E C44E 122.2(3) . .
C45E C46E C41E 118.1(3) . .
C45E C46E C3E 120.6(3) . .
C41E C46E C3E 121.2(3) . .
C56E C4E C42E 114.0(2) . .
C56E C51E C52E 122.2(3) . .
C56E C51E O5E 118.5(3) . .
C52E C51E O5E 119.2(3) . .
C51E C52E C53E 118.1(3) . .
C51E C52E C5E 122.4(3) . .
C53E C52E C5E 119.4(3) . .
C52E C53E C54E 121.1(3) . .
C55E C54E C53E 118.8(3) . .
C56E C55E C54E 121.5(3) . .
C55E C56E C51E 118.1(3) . .
C55E C56E C4E 120.5(3) . .
C51E C56E C4E 121.3(3) . .
C52E C5E C16E 115.3(2) . .
C13 C11 C12 110.6(7) 2 .
C13 C11 C17 123.2(8) 2 .
C12 C11 C17 126.2(7) . .
C13 C12 C11 127.9(7) . .
C12 C13 C11 121.5(7) . 2
C26 C21 C22 118.8(4) . .
C26 C21 C27 122.7(4) . .
C22 C21 C27 118.5(4) . .
C23 C22 C21 118.3(4) . .
C22 C23 C24 122.8(4) . .
C25 C24 C23 117.9(4) . .
C25 C24 C28 120.0(3) . .
C23 C24 C28 122.0(4) . .
C24 C25 C26 120.1(4) . .
C21 C26 C25 122.1(4) . .
C36 C31 C32 118.4(3) . .
C36 C31 C37 121.0(3) . .
C32 C31 C37 120.5(3) . .
C33 C32 C31 120.0(3) . .
C32 C33 C34 121.7(3) . .
C35 C34 C33 118.1(3) . .
C35 C34 C38 120.1(3) . .
C33 C34 C38 121.8(3) . .
C34 C35 C36 120.6(3) . .
C31 C36 C35 121.1(3) . .

loop_
_geom_bond_atom_site_label_1
_geom_bond_atom_site_label_2
_geom_bond_distance
_geom_bond_site_symmetry_2
O1A C11A 1.397(3) .
C11A C16A 1.389(3) .
C11A C12A 1.393(3) .
C12A C13A 1.389(3) .
C12A C1A 1.516(3) .
C13A C14A 1.380(3) .
C14A C15A 1.377(3) .
C15A C16A 1.386(3) .
C16A C5A 1.515(3) .
C1A C26A 1.499(3) .
O2A C21A 1.388(3) .
C21A C22A 1.393(3) .
C21A C26A 1.393(4) .
C22A C23A 1.389(3) .
C22A C2A 1.518(3) .
C23A C24A 1.380(3) .
C24A C25A 1.375(3) .
C25A C26A 1.396(3) .
C2A C36A 1.517(3) .
O3A C31A 1.384(3) .
C31A C32A 1.401(3) .
C31A C36A 1.400(4) .
C32A C33A 1.387(3) .
C32A C3A 1.505(3) .
C33A C34A 1.380(3) .
C34A C35A 1.384(3) .
C35A C36A 1.380(3) .
C3A C46A 1.527(3) .
O4A C41A 1.403(3) .
C41A C46A 1.388(3) .
C41A C42A 1.392(3) .
C42A C43A 1.386(3) .
C42A C4A 1.522(3) .
C43A C44A 1.383(3) .
C44A C45A 1.382(3) .
C45A C46A 1.387(3) .
C4A C56A 1.508(3) .
O5A C51A 1.391(3) .
C51A C52A 1.384(3) .
C51A C56A 1.392(3) .
C52A C53A 1.385(3) .
C52A C5A 1.512(3) .
C53A C54A 1.383(3) .
C54A C55A 1.385(3) .
C55A C56A 1.386(3) .
O1B C11B 1.402(3) .
C11B C12B 1.392(4) .
C11B C16B 1.392(3) .
C12B C13B 1.389(4) .
C12B C1B 1.512(3) .
C13B C14B 1.379(3) .
C14B C15B 1.380(3) .
C15B C16B 1.386(4) .
C16B C5B 1.507(3) .
C1B C26B 1.506(3) .
O2B C21B 1.403(3) .
C21B C26B 1.388(4) .
C21B C22B 1.389(3) .
C22B C23B 1.398(3) .
C22B C2B 1.510(3) .
C23B C24B 1.377(3) .
C24B C25B 1.382(3) .
C25B C26B 1.391(3) .
C2B C36B 1.509(3) .
O3B C31B 1.403(3) .
C31B C32B 1.384(3) .
C31B C36B 1.389(3) .
C32B C33B 1.392(3) .
C32B C3B 1.520(3) .
C33B C34B 1.385(3) .
C34B C35B 1.364(3) .
C35B C36B 1.406(3) .
C3B C46B 1.517(3) .
O4B C41B 1.400(3) .
C41B C42B 1.382(3) .
C41B C46B 1.390(4) .
C42B C43B 1.395(4) .
C42B C4B 1.512(3) .
C43B C44B 1.381(4) .
C44B C45B 1.380(3) .
C45B C46B 1.382(3) .
C4B C56B 1.509(3) .
O5B C51B 1.399(3) .
C51B C56B 1.379(4) .
C51B C52B 1.385(4) .
C52B C53B 1.404(3) .
C52B C5B 1.507(3) .
C53B C54B 1.379(3) .
C54B C55B 1.380(4) .
C55B C56B 1.390(3) .
O1C C11C 1.395(3) .
C11C C12C 1.392(4) .
C11C C16C 1.401(3) .
C12C C13C 1.382(3) .
C12C C1C 1.523(3) .
C13C C14C 1.390(3) .
C14C C15C 1.387(3) .
C15C C16C 1.375(3) .
C16C C5C 1.518(3) .
C1C C26C 1.513(3) .
O2C C21C 1.392(3) .
C21C C26C 1.391(4) .
C21C C22C 1.392(3) .
C22C C23C 1.391(4) .
C22C C2C 1.501(3) .
C23C C24C 1.376(3) .
C24C C25C 1.378(3) .
C25C C26C 1.388(4) .
C2C C36C 1.519(3) .
O3C C31C 1.395(3) .
C31C C36C 1.385(4) .
C31C C32C 1.393(4) .
C32C C33C 1.389(4) .
C32C C3C 1.515(3) .
C33C C34C 1.388(4) .
C34C C35C 1.372(3) .
C35C C36C 1.380(4) .
C3C C46C 1.523(3) .
O4C C41C 1.390(3) .
C41C C46C 1.386(3) .
C41C C42C 1.398(3) .
C42C C43C 1.380(3) .
C42C C4C 1.523(3) .
C43C C44C 1.383(3) .
C44C C45C 1.390(3) .
C45C C46C 1.384(3) .
C4C C56C 1.508(3) .
O5C C51C 1.400(3) .
C51C C52C 1.391(3) .
C51C C56C 1.392(4) .
C52C C53C 1.393(3) .
C52C C5C 1.509(3) .
C53C C54C 1.380(3) .
C54C C55C 1.372(3) .
C55C C56C 1.398(3) .
O1D C11D 1.399(3) .
C11D C12D 1.378(4) .
C11D C16D 1.391(4) .
C12D C13D 1.385(3) .
C12D C1D 1.524(3) .
C13D C14D 1.371(3) .
C14D C15D 1.388(4) .
C15D C16D 1.397(3) .
C16D C5D 1.519(3) .
C1D C26D 1.502(3) .
O2D C21D 1.388(3) .
C21D C22D 1.380(4) .
C21D C26D 1.398(3) .
C22D C23D 1.386(3) .
C22D C2D 1.512(3) .
C23D C24D 1.388(3) .
C24D C25D 1.389(4) .
C25D C26D 1.381(3) .
C2D C36D 1.522(3) .
O3D C31D 1.403(3) .
C31D C32D 1.390(4) .
C31D C36D 1.390(4) .
C32D C33D 1.388(4) .
C32D C3D 1.509(3) .
C33D C34D 1.385(4) .
C34D C35D 1.377(3) .
C35D C36D 1.379(3) .
C3D C46D 1.522(3) .
O4D C41D 1.392(3) .
C41D C42D 1.386(4) .
C41D C46D 1.391(4) .
C42D C43D 1.387(4) .
C42D C4D 1.514(3) .
C43D C44D 1.369(4) .
C44D C45D 1.391(4) .
C45D C46D 1.378(3) .
C4D C56D 1.498(3) .
O5D C51D 1.389(3) .
C51D C56D 1.377(4) .
C51D C52D 1.394(3) .
C52D C53D 1.388(4) .
C52D C5D 1.510(3) .
C53D C54D 1.374(4) .
C54D C55D 1.386(3) .
C55D C56D 1.397(4) .
O1E C11E 1.386(3) .
C11E C12E 1.390(4) .
C11E C16E 1.396(4) .
C12E C13E 1.404(4) .
C12E C1E 1.515(4) .
C13E C14E 1.381(4) .
C14E C15E 1.385(4) .
C15E C16E 1.385(4) .
C16E C5E 1.521(3) .
C1E C26E 1.509(4) .
O2E C21E 1.404(3) .
C21E C26E 1.385(4) .
C21E C22E 1.394(4) .
C22E C23E 1.391(4) .
C22E C2E 1.497(4) .
C23E C24E 1.379(4) .
C24E C25E 1.394(4) .
C25E C26E 1.381(4) .
C2E C36E 1.493(4) .
O3E C31E 1.402(3) .
C31E C32E 1.376(4) .
C31E C36E 1.395(4) .
C32E C33E 1.390(4) .
C32E C3E 1.515(4) .
C33E C34E 1.391(4) .
C34E C35E 1.373(4) .
C35E C36E 1.400(4) .
C3E C46E 1.513(4) .
O4E C41E 1.392(3) .
C41E C46E 1.390(4) .
C41E C42E 1.401(4) .
C42E C43E 1.382(3) .
C42E C4E 1.514(3) .
C43E C44E 1.374(3) .
C44E C45E 1.384(4) .
C45E C46E 1.375(4) .
C4E C56E 1.506(3) .
O5E C51E 1.401(3) .
C51E C56E 1.385(4) .
C51E C52E 1.386(4) .
C52E C53E 1.390(4) .
C52E C5E 1.519(3) .
C53E C54E 1.392(3) .
C54E C55E 1.387(3) .
C55E C56E 1.384(4) .
C11 C13 1.436(7) 2
C11 C12 1.454(8) .
C11 C17 1.465(7) .
C12 C13 1.391(7) .
C13 C11 1.436(7) 2
C21 C26 1.355(4) .
C21 C22 1.414(4) .
C21 C27 1.486(4) .
C22 C23 1.395(4) .
C23 C24 1.395(4) .
C24 C25 1.364(4) .
C24 C28 1.522(4) .
C25 C26 1.416(4) .
C31 C36 1.384(4) .
C31 C32 1.388(4) .
C31 C37 1.509(4) .
C32 C33 1.389(4) .
C33 C34 1.393(4) .
C34 C35 1.372(4) .
C34 C38 1.505(4) .
C35 C36 1.403(4) .

loop_
_geom_hbond_atom_site_label_D
_geom_hbond_atom_site_label_H
_geom_hbond_atom_site_label_A
_geom_hbond_distance_DH
_geom_hbond_distance_HA
_geom_hbond_distance_DA
_geom_hbond_angle_DHA
O1A H1A O2A 0.84 1.93 2.770(2) 177.0
O1A H1A' O5A 0.85 1.95 2.802(3) 172.9
O2A H2A O3A 0.84 1.94 2.767(2) 165.7
O2A H2A' O1A 0.85 1.96 2.770(2) 159.6
O3A H3A O4A 0.84 2.01 2.832(3) 164.7
O3A H3A' O2A 0.85 1.92 2.767(2) 174.3
O4A H4A O5A 0.84 1.99 2.825(2) 170.2
O4A H4A' O3A 0.85 1.98 2.832(3) 174.7
O5A H5A O1A 0.84 2.02 2.802(3) 155.5
O5A H5A' O4A 0.85 2.01 2.825(2) 160.4
O1B H1B O2B 0.84 1.99 2.825(2) 169.9
O1B H1B' O5B 0.85 1.96 2.807(3) 172.9
O2B H2B O3B 0.84 2.01 2.813(3) 159.2
O2B H2B' O1B 0.85 2.03 2.825(2) 154.5
O3B H3B O4B 0.84 1.95 2.785(2) 174.3
O3B H3B' O2B 0.85 1.98 2.813(3) 167.0
O4B H4B O5B 0.84 1.97 2.807(3) 175.8
O4B H4B' O3B 0.85 1.96 2.785(2) 162.1
O5B H5B O1B 0.84 2.02 2.807(3) 155.2
O5B H5B' O4B 0.85 1.96 2.807(3) 169.8
O1C H1C O2C 0.84 2.01 2.837(2) 170.2
O1C H1C' O5C 0.85 1.97 2.814(2) 169.7
O2C H2C O3C 0.84 2.01 2.828(2) 164.6
O2C H2C' O1C 0.85 2.06 2.837(2) 151.2
O3C H3C O4C 0.84 1.98 2.807(3) 168.4
O3C H3C' O2C 0.85 1.98 2.828(2) 171.5
O4C H4C O5C 0.84 2.01 2.843(2) 169.4
O4C H4C' O3C 0.85 1.96 2.807(3) 173.9
O5C H5C O1C 0.84 2.05 2.814(2) 151.5
O5C H5C' O4C 0.85 2.03 2.843(2) 159.5
O1D H1D O2D 0.84 1.94 2.781(3) 174.4
O1D H1D' O5D 0.85 1.99 2.842(2) 173.5
O2D H2D O3D 0.84 2.00 2.819(2) 163.6
O2D H2D' O1D 0.85 1.98 2.781(3) 155.5
O3D H3D O4D 0.84 2.05 2.871(3) 165.8
O3D H3D' O2D 0.85 1.97 2.819(2) 175.1
O4D H4D O5D 0.84 2.06 2.880(3) 165.6
O4D H4D' O3D 0.85 2.02 2.871(3) 176.7
O5D H5D O1D 0.84 2.05 2.842(2) 156.3
O5D H5D' O4D 0.85 2.06 2.880(3) 161.3
O1E H1E O2E 0.84 1.89 2.733(3) 177.6
O1E H1E' O5E 0.85 1.92 2.768(3) 173.4
O2E H2E O3E 0.84 2.05 2.854(3) 160.7
O2E H2E' O1E 0.85 1.95 2.733(3) 152.4
O3E H3E O4E 0.84 2.05 2.883(3) 175.0
O3E H3E' O2E 0.85 2.02 2.854(3) 167.6
O4E H4E O5E 0.84 2.04 2.869(3) 171.6
O4E H4E' O3E 0.85 2.03 2.883(3) 172.1
O5E H5E O1E 0.84 1.96 2.768(3) 162.5
O5E H5E' O4E 0.85 2.04 2.869(3) 165.1

loop_
_geom_torsion_atom_site_label_1
_geom_torsion_atom_site_label_2
_geom_torsion_atom_site_label_3
_geom_torsion_atom_site_label_4
_geom_torsion
_geom_torsion_site_symmetry_1
_geom_torsion_site_symmetry_4
C16A C11A C12A C13A 8.5(4) . .
O1A C11A C12A C13A -175.9(2) . .
C16A C11A C12A C1A -165.2(2) . .
O1A C11A C12A C1A 10.4(4) . .
C11A C12A C13A C14A -2.7(4) . .
C1A C12A C13A C14A 171.1(2) . .
C12A C13A C14A C15A -3.0(4) . .
C13A C14A C15A C16A 3.3(4) . .
C14A C15A C16A C11A 2.1(4) . .
C14A C15A C16A C5A -172.3(2) . .
C12A C11A C16A C15A -8.2(4) . .
O1A C11A C16A C15A 176.1(2) . .
C12A C11A C16A C5A 166.1(2) . .
O1A C11A C16A C5A -9.6(4) . .
C13A C12A C1A C26A 82.6(3) . .
C11A C12A C1A C26A -103.9(3) . .
O2A C21A C22A C23A -178.8(2) . .
C26A C21A C22A C23A 4.3(4) . .
O2A C21A C22A C2A 5.0(4) . .
C26A C21A C22A C2A -171.9(2) . .
C21A C22A C23A C24A -1.1(4) . .
C2A C22A C23A C24A 175.1(2) . .
C22A C23A C24A C25A -2.5(4) . .
C23A C24A C25A C26A 3.1(4) . .
O2A C21A C26A C25A 179.3(2) . .
C22A C21A C26A C25A -3.8(4) . .
O2A C21A C26A C1A -2.8(4) . .
C22A C21A C26A C1A 174.2(2) . .
C24A C25A C26A C21A 0.0(4) . .
C24A C25A C26A C1A -178.0(2) . .
C12A C1A C26A C21A 84.8(3) . .
C12A C1A C26A C25A -97.3(3) . .
C23A C22A C2A C36A 93.3(3) . .
C21A C22A C2A C36A -90.6(3) . .
O3A C31A C32A C33A -175.9(2) . .
C36A C31A C32A C33A 6.3(4) . .
O3A C31A C32A C3A 8.3(4) . .
C36A C31A C32A C3A -169.4(2) . .
C31A C32A C33A C34A 0.9(4) . .
C3A C32A C33A C34A 176.6(2) . .
C32A C33A C34A C35A -6.0(4) . .
C33A C34A C35A C36A 4.1(4) . .
C34A C35A C36A C31A 2.8(4) . .
C34A C35A C36A C2A -171.2(2) . .
O3A C31A C36A C35A 174.1(2) . .
C32A C31A C36A C35A -8.1(4) . .
O3A C31A C36A C2A -12.0(4) . .
C32A C31A C36A C2A 165.8(2) . .
C22A C2A C36A C35A -84.6(3) . .
C22A C2A C36A C31A 101.6(3) . .
C33A C32A C3A C46A 90.9(3) . .
C31A C32A C3A C46A -93.5(3) . .
C46A C41A C42A C43A 5.7(4) . .
O4A C41A C42A C43A -174.7(2) . .
C46A C41A C42A C4A -171.6(3) . .
O4A C41A C42A C4A 8.1(4) . .
C41A C42A C43A C44A -2.3(4) . .
C4A C42A C43A C44A 175.0(3) . .
C42A C43A C44A C45A -1.7(4) . .
C43A C44A C45A C46A 2.5(4) . .
C44A C45A C46A C41A 0.7(4) . .
C44A C45A C46A C3A -175.7(2) . .
C42A C41A C46A C45A -4.9(4) . .
O4A C41A C46A C45A 175.5(2) . .
C42A C41A C46A C3A 171.4(2) . .
O4A C41A C46A C3A -8.3(4) . .
C32A C3A C46A C45A -83.4(3) . .
C32A C3A C46A C41A 100.4(3) . .
C43A C42A C4A C56A 79.0(3) . .
C41A C42A C4A C56A -103.8(3) . .
O5A C51A C52A C53A -176.7(2) . .
C56A C51A C52A C53A 5.1(4) . .
O5A C51A C52A C5A 7.0(4) . .
C56A C51A C52A C5A -171.2(2) . .
C51A C52A C53A C54A -2.2(4) . .
C5A C52A C53A C54A 174.2(2) . .
C52A C53A C54A C55A -1.7(4) . .
C53A C54A C55A C56A 2.9(4) . .
C54A C55A C56A C51A -0.2(4) . .
C54A C55A C56A C4A -176.6(2) . .
C52A C51A C56A C55A -3.9(4) . .
O5A C51A C56A C55A 177.8(2) . .
C52A C51A C56A C4A 172.4(2) . .
O5A C51A C56A C4A -5.8(4) . .
C42A C4A C56A C55A -96.0(3) . .
C42A C4A C56A C51A 87.8(3) . .
C51A C52A C5A C16A -87.5(3) . .
C53A C52A C5A C16A 96.3(3) . .
C15A C16A C5A C52A -81.9(3) . .
C11A C16A C5A C52A 104.0(3) . .
C16B C11B C12B C13B 10.3(4) . .
O1B C11B C12B C13B -173.3(2) . .
C16B C11B C12B C1B -164.7(3) . .
O1B C11B C12B C1B 11.7(4) . .
C11B C12B C13B C14B -3.6(4) . .
C1B C12B C13B C14B 171.6(2) . .
C12B C13B C14B C15B -3.1(4) . .
C13B C14B C15B C16B 3.5(4) . .
C14B C15B C16B C11B 2.8(4) . .
C14B C15B C16B C5B -172.5(3) . .
C12B C11B C16B C15B -10.0(4) . .
O1B C11B C16B C15B 173.6(2) . .
C12B C11B C16B C5B 165.3(3) . .
O1B C11B C16B C5B -11.1(4) . .
C13B C12B C1B C26B 76.4(4) . .
C11B C12B C1B C26B -108.7(3) . .
C26B C21B C22B C23B 3.6(4) . .
O2B C21B C22B C23B -179.2(2) . .
C26B C21B C22B C2B -175.2(3) . .
O2B C21B C22B C2B 2.0(4) . .
C21B C22B C23B C24B -0.9(4) . .
C2B C22B C23B C24B 177.8(3) . .
C22B C23B C24B C25B -1.4(4) . .
C23B C24B C25B C26B 1.2(4) . .
C22B C21B C26B C25B -3.7(4) . .
O2B C21B C26B C25B 179.1(2) . .
C22B C21B C26B C1B 174.5(3) . .
O2B C21B C26B C1B -2.7(4) . .
C24B C25B C26B C21B 1.3(4) . .
C24B C25B C26B C1B -177.0(3) . .
C12B C1B C26B C21B 81.5(3) . .
C12B C1B C26B C25B -100.3(3) . .
C21B C22B C2B C36B -83.5(3) . .
C23B C22B C2B C36B 97.8(3) . .
C36B C31B C32B C33B 10.1(4) . .
O3B C31B C32B C33B -172.4(2) . .
C36B C31B C32B C3B -165.6(3) . .
O3B C31B C32B C3B 11.9(4) . .
C31B C32B C33B C34B -3.0(4) . .
C3B C32B C33B C34B 172.7(3) . .
C32B C33B C34B C35B -4.2(4) . .
C33B C34B C35B C36B 4.8(4) . .
C32B C31B C36B C35B -9.5(4) . .
O3B C31B C36B C35B 173.0(2) . .
C32B C31B C36B C2B 168.6(3) . .
O3B C31B C36B C2B -9.0(4) . .
C34B C35B C36B C31B 1.8(4) . .
C34B C35B C36B C2B -176.3(2) . .
C22B C2B C36B C31B 105.7(3) . .
C22B C2B C36B C35B -76.3(3) . .
C31B C32B C3B C46B -101.7(3) . .
C33B C32B C3B C46B 82.8(3) . .
C46B C41B C42B C43B 5.9(4) . .
O4B C41B C42B C43B -175.8(2) . .
C46B C41B C42B C4B -171.6(3) . .
O4B C41B C42B C4B 6.7(4) . .
C41B C42B C43B C44B -1.7(4) . .
C4B C42B C43B C44B 175.9(2) . .
C42B C43B C44B C45B -2.7(4) . .
C43B C44B C45B C46B 3.2(4) . .
C44B C45B C46B C41B 0.9(4) . .
C44B C45B C46B C3B -175.5(2) . .
C42B C41B C46B C45B -5.5(4) . .
O4B C41B C46B C45B 176.2(2) . .
C42B C41B C46B C3B 170.8(2) . .
O4B C41B C46B C3B -7.5(4) . .
C32B C3B C46B C45B -92.1(3) . .
C32B C3B C46B C41B 91.6(3) . .
C41B C42B C4B C56B -99.5(3) . .
C43B C42B C4B C56B 83.0(3) . .
C56B C51B C52B C53B 4.0(4) . .
O5B C51B C52B C53B -177.7(2) . .
C56B C51B C52B C5B -172.9(2) . .
O5B C51B C52B C5B 5.4(4) . .
C51B C52B C53B C54B -0.8(4) . .
C5B C52B C53B C54B 176.1(2) . .
C52B C53B C54B C55B -2.2(4) . .
C53B C54B C55B C56B 2.4(4) . .
C52B C51B C56B C55B -3.9(4) . .
O5B C51B C56B C55B 177.8(2) . .
C52B C51B C56B C4B 174.7(2) . .
O5B C51B C56B C4B -3.6(4) . .
C54B C55B C56B C51B 0.6(4) . .
C54B C55B C56B C4B -178.0(3) . .
C42B C4B C56B C51B 91.7(3) . .
C42B C4B C56B C55B -89.7(3) . .
C51B C52B C5B C16B -85.8(3) . .
C53B C52B C5B C16B 97.4(3) . .
C15B C16B C5B C52B -79.8(4) . .
C11B C16B C5B C52B 105.1(3) . .
O1C C11C C12C C13C -173.8(2) . .
C16C C11C C12C C13C 9.1(4) . .
O1C C11C C12C C1C 11.0(4) . .
C16C C11C C12C C1C -166.1(3) . .
C11C C12C C13C C14C -1.5(4) . .
C1C C12C C13C C14C 173.8(3) . .
C12C C13C C14C C15C -5.4(5) . .
C13C C14C C15C C16C 5.0(5) . .
C14C C15C C16C C11C 2.3(4) . .
C14C C15C C16C C5C -171.6(3) . .
C12C C11C C16C C15C -9.5(4) . .
O1C C11C C16C C15C 173.4(2) . .
C12C C11C C16C C5C 164.4(3) . .
O1C C11C C16C C5C -12.7(4) . .
C13C C12C C1C C26C 78.4(4) . .
C11C C12C C1C C26C -106.6(3) . .
C26C C21C C22C C23C 3.2(4) . .
O2C C21C C22C C23C -179.3(2) . .
C26C C21C C22C C2C -175.4(3) . .
O2C C21C C22C C2C 2.0(4) . .
C21C C22C C23C C24C -0.4(4) . .
C2C C22C C23C C24C 178.3(3) . .
C22C C23C C24C C25C -1.9(5) . .
C23C C24C C25C C26C 1.4(4) . .
C24C C25C C26C C21C 1.4(4) . .
C24C C25C C26C C1C -174.9(2) . .
O2C C21C C26C C25C 178.9(2) . .
C22C C21C C26C C25C -3.8(4) . .
O2C C21C C26C C1C -4.9(4) . .
C22C C21C C26C C1C 172.4(2) . .
C12C C1C C26C C25C -100.6(3) . .
C12C C1C C26C C21C 83.3(3) . .
C23C C22C C2C C36C 94.4(3) . .
C21C C22C C2C C36C -87.0(3) . .
C36C C31C C32C C33C 8.1(4) . .
O3C C31C C32C C33C -173.3(2) . .
C36C C31C C32C C3C -171.0(2) . .
O3C C31C C32C C3C 7.6(4) . .
C31C C32C C33C C34C -1.4(4) . .
C3C C32C C33C C34C 177.7(2) . .
C32C C33C C34C C35C -4.9(4) . .
C33C C34C C35C C36C 4.8(4) . .
C34C C35C C36C C31C 1.7(4) . .
C34C C35C C36C C2C -175.7(2) . .
C32C C31C C36C C35C -8.2(4) . .
O3C C31C C36C C35C 173.2(2) . .
C32C C31C C36C C2C 169.1(3) . .
O3C C31C C36C C2C -9.4(4) . .
C22C C2C C36C C35C -76.8(3) . .
C22C C2C C36C C31C 105.9(3) . .
C33C C32C C3C C46C 85.3(3) . .
C31C C32C C3C C46C -95.6(3) . .
C46C C41C C42C C43C 7.1(4) . .
O4C C41C C42C C43C -174.6(2) . .
C46C C41C C42C C4C -170.3(3) . .
O4C C41C C42C C4C 8.1(4) . .
C41C C42C C43C C44C -0.9(4) . .
C4C C42C C43C C44C 176.4(2) . .
C42C C43C C44C C45C -4.4(4) . .
C43C C44C C45C C46C 3.9(4) . .
C44C C45C C46C C41C 2.0(4) . .
C44C C45C C46C C3C -173.6(2) . .
O4C C41C C46C C45C 174.1(2) . .
C42C C41C C46C C45C -7.5(4) . .
O4C C41C C46C C3C -10.3(4) . .
C42C C41C C46C C3C 168.1(2) . .
C32C C3C C46C C45C -84.7(3) . .
C32C C3C C46C C41C 99.9(3) . .
C43C C42C C4C C56C 76.8(3) . .
C41C C42C C4C C56C -105.9(3) . .
C56C C51C C52C C53C 3.0(4) . .
O5C C51C C52C C53C 179.1(2) . .
C56C C51C C52C C5C -173.3(3) . .
O5C C51C C52C C5C 2.7(4) . .
C51C C52C C53C C54C 0.6(4) . .
C5C C52C C53C C54C 177.0(2) . .
C52C C53C C54C C55C -2.6(4) . .
C53C C54C C55C C56C 1.1(4) . .
C52C C51C C56C C55C -4.4(4) . .
O5C C51C C56C C55C 179.6(2) . .
C52C C51C C56C C4C 174.4(3) . .
O5C C51C C56C C4C -1.6(4) . .
C54C C55C C56C C51C 2.3(4) . .
C54C C55C C56C C4C -176.5(3) . .
C42C C4C C56C C51C 84.7(3) . .
C42C C4C C56C C55C -96.5(3) . .
C51C C52C C5C C16C -80.6(3) . .
C53C C52C C5C C16C 103.2(3) . .
C15C C16C C5C C52C -77.0(3) . .
C11C C16C C5C C52C 109.3(3) . .
C16D C11D C12D C13D 9.6(4) . .
O1D C11D C12D C13D -174.9(2) . .
C16D C11D C12D C1D -165.5(2) . .
O1D C11D C12D C1D 10.0(4) . .
C11D C12D C13D C14D -2.5(4) . .
C1D C12D C13D C14D 172.7(2) . .
C12D C13D C14D C15D -4.5(4) . .
C13D C14D C15D C16D 4.8(4) . .
C12D C11D C16D C15D -9.3(4) . .
O1D C11D C16D C15D 175.2(2) . .
C12D C11D C16D C5D 164.4(3) . .
O1D C11D C16D C5D -11.1(4) . .
C14D C15D C16D C11D 1.9(4) . .
C14D C15D C16D C5D -172.0(2) . .
C11D C12D C1D C26D -104.9(3) . .
C13D C12D C1D C26D 80.1(3) . .
O2D C21D C22D C23D -178.1(2) . .
C26D C21D C22D C23D 3.9(4) . .
O2D C21D C22D C2D 3.8(4) . .
C26D C21D C22D C2D -174.2(3) . .
C21D C22D C23D C24D -1.5(4) . .
C2D C22D C23D C24D 176.6(3) . .
C22D C23D C24D C25D -1.4(5) . .
C23D C24D C25D C26D 2.1(5) . .
C24D C25D C26D C21D 0.1(4) . .
C24D C25D C26D C1D -175.8(3) . .
C22D C21D C26D C25D -3.2(4) . .
O2D C21D C26D C25D 178.8(2) . .
C22D C21D C26D C1D 172.7(3) . .
O2D C21D C26D C1D -5.3(4) . .
C12D C1D C26D C25D -99.0(3) . .
C12D C1D C26D C21D 85.2(3) . .
C21D C22D C2D C36D -88.6(3) . .
C23D C22D C2D C36D 93.3(3) . .
C36D C31D C32D C33D 7.2(4) . .
O3D C31D C32D C33D -175.7(2) . .
C36D C31D C32D C3D -171.9(3) . .
O3D C31D C32D C3D 5.2(4) . .
C31D C32D C33D C34D -1.6(4) . .
C3D C32D C33D C34D 177.5(3) . .
C32D C33D C34D C35D -3.7(5) . .
C33D C34D C35D C36D 3.8(5) . .
C34D C35D C36D C31D 1.5(4) . .
C34D C35D C36D C2D -174.8(2) . .
C32D C31D C36D C35D -7.2(4) . .
O3D C31D C36D C35D 175.8(2) . .
C32D C31D C36D C2D 169.1(2) . .
O3D C31D C36D C2D -7.9(4) . .
C22D C2D C36D C35D -81.5(3) . .
C22D C2D C36D C31D 102.3(3) . .
C33D C32D C3D C46D 89.9(3) . .
C31D C32D C3D C46D -91.0(3) . .
C46D C41D C42D C43D 9.9(4) . .
O4D C41D C42D C43D -172.7(2) . .
C46D C41D C42D C4D -169.4(3) . .
O4D C41D C42D C4D 8.0(4) . .
C41D C42D C43D C44D -2.5(4) . .
C4D C42D C43D C44D 176.8(3) . .
C42D C43D C44D C45D -4.5(5) . .
C43D C44D C45D C46D 4.4(4) . .
C44D C45D C46D C41D 2.7(4) . .
C44D C45D C46D C3D -176.7(2) . .
C42D C41D C46D C45D -10.0(4) . .
O4D C41D C46D C45D 172.6(2) . .
C42D C41D C46D C3D 169.4(3) . .
O4D C41D C46D C3D -8.0(4) . .
C32D C3D C46D C45D -78.5(3) . .
C32D C3D C46D C41D 102.1(3) . .
C43D C42D C4D C56D 72.8(4) . .
C41D C42D C4D C56D -107.9(3) . .
C56D C51D C52D C53D 4.2(4) . .
O5D C51D C52D C53D -179.1(2) . .
C56D C51D C52D C5D -172.9(3) . .
O5D C51D C52D C5D 3.8(4) . .
C51D C52D C53D C54D -1.1(4) . .
C5D C52D C53D C54D 176.0(3) . .
C52D C53D C54D C55D -2.0(5) . .
C53D C54D C55D C56D 2.2(5) . .
O5D C51D C56D C55D 179.3(2) . .
C52D C51D C56D C55D -4.0(4) . .
O5D C51D C56D C4D -0.9(4) . .
C52D C51D C56D C4D 175.8(3) . .
C54D C55D C56D C51D 0.8(5) . .
C54D C55D C56D C4D -179.1(3) . .
C42D C4D C56D C51D 83.1(4) . .
C42D C4D C56D C55D -97.0(3) . .
C53D C52D C5D C16D 98.5(3) . .
C51D C52D C5D C16D -84.5(3) . .
C11D C16D C5D C52D 106.6(3) . .
C15D C16D C5D C52D -79.9(3) . .
O1E C11E C12E C13E -173.1(3) . .
C16E C11E C12E C13E 9.9(5) . .
O1E C11E C12E C1E 13.4(5) . .
C16E C11E C12E C1E -163.6(3) . .
C11E C12E C13E C14E -4.2(5) . .
C1E C12E C13E C14E 169.5(3) . .
C12E C13E C14E C15E -2.9(5) . .
C13E C14E C15E C16E 4.8(5) . .
C14E C15E C16E C11E 0.7(5) . .
C14E C15E C16E C5E -172.5(3) . .
O1E C11E C16E C15E 174.7(3) . .
C12E C11E C16E C15E -8.3(5) . .
O1E C11E C16E C5E -12.4(5) . .
C12E C11E C16E C5E 164.6(3) . .
C11E C12E C1E C26E -104.9(4) . .
C13E C12E C1E C26E 81.9(4) . .
C26E C21E C22E C23E 5.7(5) . .
O2E C21E C22E C23E -177.2(2) . .
C26E C21E C22E C2E -173.7(3) . .
O2E C21E C22E C2E 3.5(4) . .
C21E C22E C23E C24E -2.5(5) . .
C2E C22E C23E C24E 176.9(3) . .
C22E C23E C24E C25E -1.9(5) . .
C23E C24E C25E C26E 3.4(5) . .
C24E C25E C26E C21E -0.4(5) . .
C24E C25E C26E C1E -176.3(3) . .
C22E C21E C26E C25E -4.3(5) . .
O2E C21E C26E C25E 178.6(2) . .
C22E C21E C26E C1E 171.6(3) . .
O2E C21E C26E C1E -5.5(4) . .
C12E C1E C26E C25E -101.0(3) . .
C12E C1E C26E C21E 83.3(4) . .
C23E C22E C2E C36E 95.4(3) . .
C21E C22E C2E C36E -85.2(4) . .
C36E C31E C32E C33E 6.1(5) . .
O3E C31E C32E C33E -175.9(3) . .
C36E C31E C32E C3E -168.9(3) . .
O3E C31E C32E C3E 9.1(5) . .
C31E C32E C33E C34E 0.0(5) . .
C3E C32E C33E C34E 175.1(3) . .
C32E C33E C34E C35E -5.0(5) . .
C33E C34E C35E C36E 4.2(5) . .
C32E C31E C36E C35E -6.9(5) . .
O3E C31E C36E C35E 175.1(3) . .
C32E C31E C36E C2E 170.2(3) . .
O3E C31E C36E C2E -7.8(5) . .
C34E C35E C36E C31E 1.5(5) . .
C34E C35E C36E C2E -175.7(3) . .
C22E C2E C36E C31E 106.6(4) . .
C22E C2E C36E C35E -76.3(4) . .
C31E C32E C3E C46E -100.6(4) . .
C33E C32E C3E C46E 84.6(4) . .
C46E C41E C42E C43E 7.2(4) . .
O4E C41E C42E C43E -175.0(2) . .
C46E C41E C42E C4E -170.7(3) . .
O4E C41E C42E C4E 7.1(4) . .
C41E C42E C43E C44E -2.5(4) . .
C4E C42E C43E C44E 175.4(3) . .
C42E C43E C44E C45E -2.3(5) . .
C43E C44E C45E C46E 2.7(5) . .
C44E C45E C46E C41E 1.8(5) . .
C44E C45E C46E C3E -176.7(3) . .
O4E C41E C46E C45E 175.4(2) . .
C42E C41E C46E C45E -6.8(5) . .
O4E C41E C46E C3E -6.2(4) . .
C42E C41E C46E C3E 171.6(3) . .
C32E C3E C46E C45E -85.1(4) . .
C32E C3E C46E C41E 96.5(4) . .
C43E C42E C4E C56E 77.2(3) . .
C41E C42E C4E C56E -105.0(3) . .
C56E C51E C52E C53E 4.9(4) . .
O5E C51E C52E C53E -177.1(2) . .
C56E C51E C52E C5E -171.2(3) . .
O5E C51E C52E C5E 6.8(4) . .
C51E C52E C53E C54E -0.4(4) . .
C5E C52E C53E C54E 175.9(3) . .
C52E C53E C54E C55E -3.3(4) . .
C53E C54E C55E C56E 2.6(4) . .
C54E C55E C56E C51E 1.7(4) . .
C54E C55E C56E C4E -178.8(3) . .
C52E C51E C56E C55E -5.6(4) . .
O5E C51E C56E C55E 176.5(2) . .
C52E C51E C56E C4E 174.9(3) . .
O5E C51E C56E C4E -3.1(4) . .
C42E C4E C56E C55E -90.2(3) . .
C42E C4E C56E C51E 89.3(3) . .
C51E C52E C5E C16E -87.7(4) . .
C53E C52E C5E C16E 96.3(3) . .
C15E C16E C5E C52E -84.6(4) . .
C11E C16E C5E C52E 102.5(3) . .
C13 C11 C12 C13 -0.4(10) 2 .
C17 C11 C12 C13 -179.2(5) . .
C11 C12 C13 C11 0.4(11) . 2
C26 C21 C22 C23 -1.8(5) . .
C27 C21 C22 C23 179.3(3) . .
C21 C22 C23 C24 2.2(5) . .
C22 C23 C24 C25 -0.6(5) . .
C22 C23 C24 C28 -178.5(3) . .
C23 C24 C25 C26 -1.3(5) . .
C28 C24 C25 C26 176.6(3) . .
C22 C21 C26 C25 0.0(5) . .
C27 C21 C26 C25 178.9(3) . .
C24 C25 C26 C21 1.6(5) . .
C36 C31 C32 C33 -0.9(5) . .
C37 C31 C32 C33 178.5(3) . .
C31 C32 C33 C34 1.7(5) . .
C32 C33 C34 C35 -1.4(5) . .
C32 C33 C34 C38 179.5(3) . .
C33 C34 C35 C36 0.4(5) . .
C38 C34 C35 C36 179.4(3) . .
C32 C31 C36 C35 -0.1(5) . .
C37 C31 C36 C35 -179.5(3) . .
C34 C35 C36 C31 0.4(5) . .
